data_1558742
loop_
_publ_author_name
'Kephart, Jonathan'
'Romero, Catherine G.'
'Tseng, Chun-Chih'
'Anderton, Kevin J.'
'Yankowitz, Matthew'
'Kaminsky, Werner'
'Velian, Alexandra'

_publ_section_title
;
 Hierarchical Nanosheets Built from Superatomic Clusters: Properties,
 Exfoliation and Single-Crystal-to-Single-Crystal Intercalation
;
_journal_name_full 'Chemical Science'
_journal_paper_doi 10.1039/D0SC03506H
_journal_year 2020
_chemical_formula_moiety 'C132 H120 Co9 N9 P6 Se8'
_chemical_formula_sum 'C132 H120 Co9 N9 P6 Se8'
_chemical_formula_weight 3180.23
_space_group_IT_number 14
_space_group_name_Hall '-P 2yn'
_space_group_name_H-M_alt 'P 1 21/n 1'
_symmetry_cell_setting monoclinic
_symmetry_Int_Tables_number 14
_symmetry_space_group_name_Hall '-P 2yn'
_symmetry_space_group_name_H-M 'P 1 21/n 1'
_atom_sites_solution_hydrogens mixed
_atom_sites_solution_primary direct
_audit_conform_dict_location ftp://ftp.iucr.org/pub/cif_core.dic
_audit_conform_dict_name cif_core.dic
_audit_conform_dict_version 2.4.3
_audit_creation_date 2019-10-07T15:33:29-00:00
_audit_creation_method 'WinGX routine CIF_UPDATE'
_audit_update_record
;
2020-06-24 deposited with the CCDC.	2020-08-03 downloaded from the CCDC.
;
_cell_angle_alpha 90
_cell_angle_beta 92.120(4)
_cell_angle_gamma 90
_cell_formula_units_Z 4
_cell_length_a 18.3156(16)
_cell_length_b 24.1602(18)
_cell_length_c 35.255(3)
_cell_measurement_reflns_used 9972
_cell_measurement_temperature 100(2)
_cell_measurement_theta_max 17.61
_cell_measurement_theta_min 2.19
_cell_measurement_wavelength 0.71073
_cell_volume 15590(2)
_computing_cell_refinement 'SAINT V8.34A integration software'
_computing_data_collection 'Bruker APEX2 software'
_computing_data_reduction 'SORTAV (Blessing, 1995)'
_computing_molecular_graphics 'ORTEP-3 for Windows (Farrugia, 2012)'
_computing_publication_material 'WinGX publication routines (Farrugia, 2012)'
_computing_structure_refinement 'SHELXL-2014/7 (Sheldrick, 2014)'
_computing_structure_solution 'SHELXS-2013 (Sheldrick, 2008)'
_diffrn_ambient_temperature 100(2)
_diffrn_detector 'APEX-II CCD'
_diffrn_measured_fraction_theta_full 0.998
_diffrn_measured_fraction_theta_max 0.998
_diffrn_measurement_device '\k-geometry diffractometer'
_diffrn_measurement_device_type 'Bruker APEX-II'
_diffrn_measurement_method '\f or \w oscillation scans'
_diffrn_orient_matrix_UB_11 0.02536
_diffrn_orient_matrix_UB_12 0.018761
_diffrn_orient_matrix_UB_13 0.022092
_diffrn_orient_matrix_UB_21 0.046925
_diffrn_orient_matrix_UB_22 -0.000774
_diffrn_orient_matrix_UB_23 -0.013616
_diffrn_orient_matrix_UB_31 -0.011832
_diffrn_orient_matrix_UB_32 0.036886
_diffrn_orient_matrix_UB_33 -0.011499
_diffrn_radiation_monochromator graphite
_diffrn_radiation_probe x-ray
_diffrn_radiation_type MoK\a
_diffrn_radiation_wavelength 0.71073
_diffrn_reflns_av_R_equivalents 0.185
_diffrn_reflns_av_unetI/netI 0.3447
_diffrn_reflns_Laue_measured_fraction_full 0.998
_diffrn_reflns_Laue_measured_fraction_max 0.998
_diffrn_reflns_limit_h_max 21
_diffrn_reflns_limit_h_min -21
_diffrn_reflns_limit_k_max 28
_diffrn_reflns_limit_k_min -28
_diffrn_reflns_limit_l_max 41
_diffrn_reflns_limit_l_min 0
_diffrn_reflns_number 53839
_diffrn_reflns_point_group_measured_fraction_full 0.998
_diffrn_reflns_point_group_measured_fraction_max 0.998
_diffrn_reflns_theta_full 24.995
_diffrn_reflns_theta_max 24.995
_diffrn_reflns_theta_min 1.396
_diffrn_source 'sealed x-ray tube'
_diffrn_standards_number 0
_exptl_absorpt_coefficient_mu 2.904
_exptl_absorpt_correction_T_max 0.745
_exptl_absorpt_correction_T_min 0.62
_exptl_absorpt_correction_type multi-scan
_exptl_absorpt_process_details
;
SADABS-2012/1 - Bruker AXS area detector scaling and absorption correction
;
_exptl_crystal_colour black
_exptl_crystal_density_diffrn 1.355
_exptl_crystal_density_method 'not measured'
_exptl_crystal_description prism
_exptl_crystal_F_000 6320
_exptl_crystal_size_max 0.15
_exptl_crystal_size_mid 0.12
_exptl_crystal_size_min 0.03
_refine_diff_density_max 1.276
_refine_diff_density_min -1.481
_refine_diff_density_rms 0.164
_refine_ls_extinction_method none
_refine_ls_goodness_of_fit_ref 1.042
_refine_ls_hydrogen_treatment constr
_refine_ls_matrix_type full
_refine_ls_number_constraints 0
_refine_ls_number_parameters 1308
_refine_ls_number_reflns 27385
_refine_ls_number_restraints 2752
_refine_ls_restrained_S_all 1.036
_refine_ls_R_factor_all 0.2844
_refine_ls_R_factor_gt 0.1364
_refine_ls_shift/su_max 0.008
_refine_ls_shift/su_mean 0
_refine_ls_structure_factor_coef Fsqd
_refine_ls_weighting_details 'w=1/[\s^2^(Fo^2^)+(0.1814P)^2^] where P=(Fo^2^+2Fc^2^)/3'
_refine_ls_weighting_scheme calc
_refine_ls_wR_factor_gt 0.3424
_refine_ls_wR_factor_ref 0.399
_reflns_Friedel_coverage 0
_reflns_number_gt 9358
_reflns_number_total 27385
_reflns_threshold_expression 'I > 2\s(I)'
_cod_data_source_file d0sc03506h2.cif
_cod_data_source_block shelx_CCDC3
_cod_original_sg_symbol_H-M 'P 21/n'
_cod_database_code 1558742
_shelx_estimated_absorpt_t_min 0.67
_shelx_estimated_absorpt_t_max 0.918

loop_
_symmetry_equiv_pos_as_xyz
'x, y, z'
'-x+1/2, y+1/2, -z+1/2'
'-x, -y, -z'
'x-1/2, -y-1/2, z-1/2'

loop_
_atom_site_label
_atom_site_type_symbol
_atom_site_fract_x
_atom_site_fract_y
_atom_site_fract_z
_atom_site_U_iso_or_equiv
_atom_site_adp_type
_atom_site_occupancy
_atom_site_site_symmetry_order
_atom_site_calc_flag
_atom_site_refinement_flags_posn
_atom_site_refinement_flags_adp
_atom_site_refinement_flags_occupancy
_atom_site_disorder_assembly
_atom_site_disorder_group
Co7 Co 0.50611(17) 0.28736(11) 0.87947(7) 0.0604(8) Uani 1 1 d D U . . .
N7 N 0.5154(3) 0.3520(6) 0.9187(4) 0.084(5) Uani 1 1 d D U . . .
C115 C 0.5236(9) 0.3459(9) 0.9556(5) 0.119(7) Uani 1 1 d D U . . .
H115 H 0.5257 0.3098 0.9663 0.143 Uiso 1 1 calc R U . . .
C116 C 0.5296(9) 0.3945(10) 0.9807(6) 0.146(8) Uani 1 1 d D U . . .
H116 H 0.5354 0.3892 1.0073 0.175 Uiso 1 1 calc R U . . .
C117 C 0.5269(6) 0.4472(10) 0.9666(8) 0.161(9) Uani 1 1 d D U . . .
C118 C 0.5181(9) 0.4519(9) 0.9270(7) 0.139(8) Uani 1 1 d D U . . .
H118 H 0.5156 0.4866 0.9144 0.167 Uiso 1 1 calc R U . . .
C119 C 0.5132(7) 0.4001(8) 0.9068(7) 0.114(7) Uani 1 1 d D U . . .
H119 H 0.5073 0.4035 0.88 0.137 Uiso 1 1 calc R U . . .
C120 C 0.5321(8) 0.5024(9) 0.9872(5) 0.152(10) Uani 1 1 d D U . . .
H12A H 0.5789 0.5062 1.0019 0.182 Uiso 1 1 calc R U . . .
H12B H 0.5262 0.5339 0.9694 0.182 Uiso 1 1 calc R U . . .
P1 P 0.3538(3) 0.2868(2) 0.83846(14) 0.0557(13) Uani 1 1 d D U . . .
N1 N 0.4013(7) 0.2848(6) 0.8788(3) 0.072(3) Uani 1 1 d D U . . .
C1 C 0.3069(9) 0.3538(5) 0.8342(5) 0.090(5) Uani 1 1 d DG U . . .
C2 C 0.2514(9) 0.3602(6) 0.8066(5) 0.125(8) Uani 1 1 d DG U . . .
H2 H 0.234 0.329 0.7926 0.15 Uiso 1 1 calc R U . . .
C3 C 0.2213(10) 0.4121(8) 0.7995(5) 0.145(9) Uani 1 1 d DG U . . .
H3 H 0.1833 0.4165 0.7807 0.174 Uiso 1 1 calc R U . . .
C4 C 0.2467(12) 0.4578(6) 0.8201(6) 0.181(11) Uani 1 1 d DG U . . .
H4 H 0.2261 0.4933 0.8153 0.217 Uiso 1 1 calc R U . . .
C5 C 0.3022(12) 0.4514(5) 0.8477(6) 0.139(9) Uani 1 1 d DG U . . .
H5 H 0.3196 0.4826 0.8618 0.167 Uiso 1 1 calc R U . . .
C6 C 0.3323(9) 0.3995(6) 0.8548(5) 0.134(8) Uani 1 1 d DG U . . .
H6 H 0.3703 0.3951 0.8736 0.161 Uiso 1 1 calc R U . . .
C7 C 0.2767(7) 0.2402(5) 0.8437(4) 0.074(4) Uani 1 1 d DG U . . .
C8 C 0.2167(9) 0.2584(6) 0.8633(5) 0.131(8) Uani 1 1 d DG U . . .
H8 H 0.2132 0.2962 0.8705 0.157 Uiso 1 1 calc R U . . .
C9 C 0.1619(8) 0.2214(9) 0.8723(5) 0.147(9) Uani 1 1 d DG U . . .
H9 H 0.121 0.2338 0.8857 0.176 Uiso 1 1 calc R U . . .
C10 C 0.1671(9) 0.1661(8) 0.8618(6) 0.162(10) Uani 1 1 d DG U . . .
H10 H 0.1297 0.1408 0.8679 0.195 Uiso 1 1 calc R U . . .
C11 C 0.2271(11) 0.1479(5) 0.8422(5) 0.125(8) Uani 1 1 d DG U . . .
H11 H 0.2306 0.1101 0.835 0.15 Uiso 1 1 calc R U . . .
C12 C 0.2819(8) 0.1849(6) 0.8332(4) 0.105(7) Uani 1 1 d DG U . . .
H12 H 0.3229 0.1725 0.8198 0.126 Uiso 1 1 calc R U . . .
C13 C 0.3706(9) 0.2746(7) 0.9146(4) 0.091(5) Uani 1 1 d DG U . . .
C14 C 0.3705(10) 0.2200(6) 0.9270(5) 0.129(8) Uani 1 1 d DG U . . .
H14 H 0.3903 0.1917 0.9118 0.155 Uiso 1 1 calc R U . . .
C15 C 0.3415(12) 0.2068(7) 0.9618(6) 0.165(9) Uani 1 1 d DG U . . .
H15 H 0.3415 0.1695 0.9703 0.198 Uiso 1 1 calc R U . . .
C16 C 0.3126(13) 0.2483(10) 0.9841(4) 0.194(11) Uani 1 1 d DG U . . .
C17 C 0.3127(12) 0.3028(9) 0.9716(5) 0.168(9) Uani 1 1 d DG U . . .
H17 H 0.2929 0.3312 0.9869 0.201 Uiso 1 1 calc R U . . .
C18 C 0.3417(11) 0.3160(6) 0.9369(5) 0.158(9) Uani 1 1 d DG U . . .
H18 H 0.3417 0.3533 0.9284 0.19 Uiso 1 1 calc R U . . .
C19 C 0.284(3) 0.2381(17) 1.0234(7) 0.29(2) Uani 1 1 d D U . . .
H19A H 0.2878 0.2707 1.0398 0.441 Uiso 1 1 d R U . . .
H19B H 0.3128 0.2078 1.0345 0.441 Uiso 1 1 d R U . . .
H19C H 0.2322 0.2266 1.021 0.441 Uiso 1 1 d R U . . .
P2 P 0.6408(3) 0.2353(2) 0.84282(15) 0.0658(14) Uani 1 1 d D U . . .
N2 N 0.5965(7) 0.2435(6) 0.8822(3) 0.066(3) Uani 1 1 d D U . . .
C20 C 0.7107(13) 0.2895(9) 0.8430(8) 0.073(4) Uani 0.409(10) 1 d DG U P A 1
C21 C 0.7180(16) 0.3276(11) 0.8725(8) 0.083(5) Uani 0.409(10) 1 d DG U P A 1
H21 H 0.682 0.3296 0.8911 0.1 Uiso 0.409(10) 1 calc R U P A 1
C22 C 0.7782(19) 0.3627(11) 0.8747(10) 0.098(6) Uani 0.409(10) 1 d DG U P A 1
H22 H 0.7832 0.3888 0.8948 0.118 Uiso 0.409(10) 1 calc R U P A 1
C23 C 0.8310(15) 0.3597(15) 0.8474(12) 0.108(6) Uani 0.409(10) 1 d DG U P A 1
H23 H 0.8721 0.3837 0.8489 0.13 Uiso 0.409(10) 1 calc R U P A 1
C24 C 0.8236(13) 0.3216(15) 0.8180(10) 0.102(5) Uani 0.409(10) 1 d DG U P A 1
H24 H 0.8597 0.3196 0.7993 0.122 Uiso 0.409(10) 1 calc R U P A 1
C25 C 0.7635(14) 0.2865(10) 0.8158(7) 0.089(5) Uani 0.409(10) 1 d DG U P A 1
H25 H 0.7584 0.2605 0.7957 0.106 Uiso 0.409(10) 1 calc DR U P A 1
C26 C 0.6907(14) 0.1723(7) 0.8425(10) 0.086(4) Uani 0.409(10) 1 d DG U P A 1
C27 C 0.6528(17) 0.1224(9) 0.8425(11) 0.101(6) Uani 0.409(10) 1 d DG U P A 1
H27 H 0.6009 0.1224 0.8421 0.122 Uiso 0.409(10) 1 calc R U P A 1
C28 C 0.691(2) 0.0726(7) 0.8430(12) 0.122(7) Uani 0.409(10) 1 d DG U P A 1
H28 H 0.6648 0.0386 0.843 0.147 Uiso 0.409(10) 1 calc R U P A 1
C29 C 0.767(2) 0.0726(11) 0.8436(13) 0.141(8) Uani 0.409(10) 1 d DG U P A 1
H29 H 0.7926 0.0385 0.8439 0.169 Uiso 0.409(10) 1 calc R U P A 1
C30 C 0.8046(17) 0.1224(15) 0.8436(12) 0.121(7) Uani 0.409(10) 1 d DG U P A 1
H30 H 0.8565 0.1224 0.844 0.145 Uiso 0.409(10) 1 calc R U P A 1
C31 C 0.7666(14) 0.1722(11) 0.8431(9) 0.106(6) Uani 0.409(10) 1 d DG U P A 1
H31 H 0.7926 0.2063 0.8431 0.127 Uiso 0.409(10) 1 calc DR U P A 1
C32 C 0.6182(8) 0.2263(7) 0.9197(3) 0.080(5) Uani 1 1 d DG U . . .
C33 C 0.5633(7) 0.2091(8) 0.9432(4) 0.129(8) Uani 1 1 d DG U . . .
H33 H 0.514 0.2082 0.9339 0.154 Uiso 1 1 calc R U . . .
C34 C 0.5806(10) 0.1933(8) 0.9804(4) 0.137(8) Uani 1 1 d DG U . . .
H34 H 0.5431 0.1816 0.9965 0.164 Uiso 1 1 calc R U . . .
C35 C 0.6528(11) 0.1946(8) 0.9940(3) 0.144(9) Uani 1 1 d DG U . . .
C36 C 0.7077(8) 0.2118(8) 0.9705(5) 0.120(7) Uani 1 1 d DG U . . .
H36 H 0.757 0.2127 0.9798 0.145 Uiso 1 1 calc R U . . .
C37 C 0.6904(8) 0.2276(7) 0.9333(4) 0.116(7) Uani 1 1 d DG U . . .
H37 H 0.7279 0.2393 0.9172 0.14 Uiso 1 1 calc R U . . .
C38 C 0.6748(18) 0.1772(15) 1.0349(6) 0.195(14) Uani 1 1 d D U . . .
H38A H 0.6941 0.1394 1.0355 0.293 Uiso 1 1 d R U . . .
H38B H 0.6302 0.1789 1.0493 0.293 Uiso 1 1 d R U . . .
H38C H 0.7114 0.2025 1.0462 0.293 Uiso 1 1 d R U . . .
Co8 Co 0.54620(19) 0.11632(13) 0.67163(8) 0.0816(11) Uani 1 1 d D U . . .
N8 N 0.5216(5) 0.0823(6) 0.6179(3) 0.095(5) Uani 1 1 d D U . . .
C121 C 0.4847(9) 0.1127(9) 0.5932(5) 0.111(7) Uani 1 1 d D U . . .
H121 H 0.4699 0.149 0.5998 0.133 Uiso 1 1 calc R U . . .
C122 C 0.4665(10) 0.0906(10) 0.5556(6) 0.126(8) Uani 1 1 d D U . . .
H122 H 0.4398 0.1126 0.5376 0.151 Uiso 1 1 calc R U . . .
C123 C 0.4877(10) 0.0386(10) 0.5463(5) 0.135(9) Uani 1 1 d D U . . .
C124 C 0.5275(12) 0.0065(9) 0.5734(6) 0.134(8) Uani 1 1 d D U . . .
H124 H 0.5438 -0.03 0.5685 0.161 Uiso 1 1 calc R U . . .
C125 C 0.5412(10) 0.0346(8) 0.6095(6) 0.132(8) Uani 1 1 d D U . . .
H125 H 0.5678 0.0144 0.6286 0.159 Uiso 1 1 calc R U . . .
C126 C 0.4682(10) 0.0162(11) 0.5069(6) 0.149(10) Uani 1 1 d D U . . .
H12C H 0.4246 -0.0079 0.5078 0.179 Uiso 1 1 calc R U . . .
H12D H 0.4568 0.0472 0.4893 0.179 Uiso 1 1 calc R U . . .
P3 P 0.4364(4) 0.0985(2) 0.73396(17) 0.0833(18) Uani 1 1 d D U . . .
N3 N 0.4938(8) 0.0690(5) 0.7042(4) 0.079(3) Uani 1 1 d D U . . .
C39 C 0.3448(7) 0.0943(7) 0.7116(5) 0.099(5) Uani 1 1 d DG U . . .
C40 C 0.2826(10) 0.0997(8) 0.7327(4) 0.144(8) Uani 1 1 d DG U . . .
H40 H 0.2867 0.0992 0.7597 0.173 Uiso 1 1 calc R U . . .
C41 C 0.2145(7) 0.1059(8) 0.7145(7) 0.158(9) Uani 1 1 d DG U . . .
H41 H 0.1721 0.1096 0.729 0.189 Uiso 1 1 calc R U . . .
C42 C 0.2086(8) 0.1066(8) 0.6751(7) 0.154(9) Uani 1 1 d DG U . . .
H42 H 0.162 0.1108 0.6626 0.185 Uiso 1 1 calc R U . . .
C43 C 0.2707(12) 0.1011(8) 0.6539(4) 0.136(8) Uani 1 1 d DG U . . .
H43 H 0.2666 0.1016 0.627 0.163 Uiso 1 1 calc R U . . .
C44 C 0.3388(9) 0.0950(7) 0.6722(5) 0.120(7) Uani 1 1 d DG U . . .
H44 H 0.3812 0.0913 0.6577 0.144 Uiso 1 1 calc R U . . .
C45 C 0.4321(10) 0.0518(6) 0.7733(4) 0.102(5) Uani 1 1 d DG U . . .
C46 C 0.3731(10) 0.0162(9) 0.7765(5) 0.185(10) Uani 1 1 d DG U . . .
H46 H 0.3318 0.0195 0.7595 0.222 Uiso 1 1 calc R U . . .
C47 C 0.3743(13) -0.0243(9) 0.8046(7) 0.209(11) Uani 1 1 d DG U . . .
H47 H 0.3339 -0.0486 0.8067 0.251 Uiso 1 1 calc R U . . .
C48 C 0.4346(16) -0.0291(8) 0.8295(6) 0.217(13) Uani 1 1 d DG U . . .
H48 H 0.4354 -0.0567 0.8486 0.261 Uiso 1 1 calc R U . . .
C49 C 0.4937(12) 0.0065(9) 0.8263(5) 0.171(10) Uani 1 1 d DG U . . .
H49 H 0.5349 0.0032 0.8433 0.206 Uiso 1 1 calc R U . . .
C50 C 0.4924(9) 0.0469(8) 0.7982(5) 0.145(9) Uani 1 1 d DG U . . .
H50 H 0.5328 0.0713 0.7961 0.174 Uiso 1 1 calc R U . . .
C51 C 0.4971(10) 0.0099(5) 0.7011(5) 0.089(5) Uani 1 1 d DG U . . .
C52 C 0.4425(9) -0.0156(7) 0.6789(5) 0.151(9) Uani 1 1 d DG U . . .
H52 H 0.407 0.0063 0.6655 0.182 Uiso 1 1 calc R U . . .
C53 C 0.4398(11) -0.0729(7) 0.6763(6) 0.163(9) Uani 1 1 d DG U . . .
H53 H 0.4025 -0.0903 0.6612 0.196 Uiso 1 1 calc R U . . .
C54 C 0.4918(12) -0.1049(5) 0.6960(6) 0.172(10) Uani 1 1 d DG U . . .
C55 C 0.5464(10) -0.0794(6) 0.7182(5) 0.129(8) Uani 1 1 d DG U . . .
H55 H 0.582 -0.1013 0.7316 0.154 Uiso 1 1 calc R U . . .
C56 C 0.5491(9) -0.0221(7) 0.7207(5) 0.153(9) Uani 1 1 d DG U . . .
H56 H 0.5864 -0.0047 0.7359 0.183 Uiso 1 1 calc R U . . .
C57 C 0.491(2) -0.1688(7) 0.6939(10) 0.191(14) Uani 1 1 d D U . . .
H57A H 0.4409 -0.181 0.6879 0.286 Uiso 1 1 d R U . . .
H57B H 0.5086 -0.186 0.7177 0.286 Uiso 1 1 d R U . . .
H57C H 0.5226 -0.1797 0.6734 0.286 Uiso 1 1 d R U . . .
P4 P 0.6530(4) 0.2167(3) 0.67176(18) 0.0944(19) Uani 1 1 d D U . . .
N4 N 0.6414(8) 0.1507(5) 0.6609(5) 0.106(4) Uani 1 1 d D U . . .
C58 C 0.7445(10) 0.2234(10) 0.6922(8) 0.098(4) Uani 0.525(16) 1 d DG U P B 1
C59 C 0.7768(13) 0.2741(9) 0.7009(9) 0.101(6) Uani 0.525(16) 1 d DG U P B 1
H59 H 0.7525 0.3075 0.6939 0.121 Uiso 0.525(16) 1 calc R U P B 1
C60 C 0.8447(14) 0.2760(12) 0.7199(9) 0.109(6) Uani 0.525(16) 1 d DG U P B 1
H60 H 0.8668 0.3106 0.7258 0.131 Uiso 0.525(16) 1 calc R U P B 1
C61 C 0.8803(11) 0.2271(15) 0.7301(9) 0.111(8) Uani 0.525(16) 1 d DG U P B 1
H61 H 0.9267 0.2284 0.743 0.133 Uiso 0.525(16) 1 calc R U P B 1
C62 C 0.8480(14) 0.1764(12) 0.7214(9) 0.116(7) Uani 0.525(16) 1 d DG U P B 1
H62 H 0.8724 0.143 0.7284 0.139 Uiso 0.525(16) 1 calc R U P B 1
C63 C 0.7801(14) 0.1745(9) 0.7025(9) 0.110(7) Uani 0.525(16) 1 d DG U P B 1
H63 H 0.7581 0.1399 0.6965 0.132 Uiso 0.525(16) 1 calc R U P B 1
C64 C 0.6512(11) 0.2553(7) 0.6278(4) 0.118(6) Uani 1 1 d DG U . . .
C65 C 0.6823(12) 0.3076(8) 0.6253(5) 0.172(10) Uani 1 1 d DG U . . .
H65 H 0.7112 0.3218 0.646 0.206 Uiso 1 1 calc R U . . .
C66 C 0.6710(14) 0.3390(7) 0.5926(7) 0.185(10) Uani 1 1 d DG U . . .
H66 H 0.6923 0.3747 0.5909 0.222 Uiso 1 1 calc R U . . .
C67 C 0.6287(15) 0.3181(10) 0.5623(5) 0.203(12) Uani 1 1 d DG U . . .
H67 H 0.621 0.3396 0.54 0.243 Uiso 1 1 calc R U . . .
C68 C 0.5976(13) 0.2658(11) 0.5648(5) 0.200(11) Uani 1 1 d DG U . . .
H68 H 0.5687 0.2515 0.5441 0.24 Uiso 1 1 calc R U . . .
C69 C 0.6089(12) 0.2344(8) 0.5975(6) 0.184(10) Uani 1 1 d DG U . . .
H69 H 0.5876 0.1986 0.5992 0.221 Uiso 1 1 calc R U . . .
C70 C 0.6911(10) 0.1134(7) 0.6436(6) 0.143(7) Uani 1 1 d DG U . . .
C71 C 0.7374(12) 0.1315(7) 0.6158(6) 0.186(10) Uani 1 1 d DG U . . .
H71 H 0.734 0.1684 0.6067 0.223 Uiso 1 1 calc R U . . .
C72 C 0.7885(12) 0.0954(10) 0.6013(6) 0.207(11) Uani 1 1 d DG U . . .
H72 H 0.8201 0.1078 0.5823 0.248 Uiso 1 1 calc R U . . .
C73 C 0.7934(12) 0.0414(9) 0.6146(7) 0.230(12) Uani 1 1 d DG U . . .
C74 C 0.7472(13) 0.0233(7) 0.6424(7) 0.199(10) Uani 1 1 d DG U . . .
H74 H 0.7505 -0.0136 0.6516 0.239 Uiso 1 1 calc R U . . .
C75 C 0.6960(12) 0.0593(8) 0.6570(6) 0.206(11) Uani 1 1 d DG U . . .
H75 H 0.6644 0.047 0.676 0.247 Uiso 1 1 calc R U . . .
C76 C 0.8524(17) -0.0024(13) 0.6051(11) 0.230(16) Uani 1 1 d D U . . .
H76A H 0.8339 -0.0405 0.6057 0.346 Uiso 1 1 d R U . . .
H76B H 0.8945 0.0012 0.6229 0.346 Uiso 1 1 d R U . . .
H76C H 0.8673 0.0064 0.5794 0.346 Uiso 1 1 d R U . . .
Co9 Co 0.4414(2) 0.41409(14) 0.67480(8) 0.1015(14) Uani 1 1 d D U . . .
N9 N 0.4681(5) 0.4466(6) 0.6220(3) 0.114(5) Uani 1 1 d D U . . .
C127 C 0.4429(12) 0.4963(9) 0.6125(6) 0.185(10) Uani 1 1 d D U . . .
H127 H 0.4135 0.5159 0.6297 0.222 Uiso 1 1 calc R U . . .
C128 C 0.4591(13) 0.5218(11) 0.5761(7) 0.180(10) Uani 1 1 d D U . . .
H128 H 0.441 0.5575 0.5693 0.216 Uiso 1 1 calc R U . . .
C129 C 0.5017(12) 0.4919(13) 0.5522(6) 0.219(12) Uani 1 1 d D U . . .
C130 C 0.5274(13) 0.4400(12) 0.5629(7) 0.196(10) Uani 1 1 d D U . . .
H130 H 0.5569 0.4181 0.5471 0.236 Uiso 1 1 calc R U . . .
C131 C 0.5055(11) 0.4214(11) 0.6003(6) 0.192(10) Uani 1 1 d D U . . .
H131 H 0.5224 0.3859 0.6083 0.231 Uiso 1 1 calc R U . . .
C132 C 0.5218(15) 0.5147(15) 0.5138(6) 0.227(14) Uani 1 1 d D U . . .
H13A H 0.5112 0.5549 0.5123 0.273 Uiso 1 1 calc R U . . .
H13B H 0.5743 0.5089 0.5096 0.273 Uiso 1 1 calc R U . . .
P5 P 0.3367(4) 0.3146(2) 0.66733(15) 0.0750(16) Uani 1 1 d D U . . .
N5 N 0.3477(8) 0.3822(5) 0.6608(4) 0.088(4) Uani 1 1 d D U . . .
C77 C 0.3418(12) 0.2857(7) 0.6193(4) 0.063(4) Uani 0.620(13) 1 d DG U P C 1
C78 C 0.3305(13) 0.2297(7) 0.6125(5) 0.073(6) Uani 0.620(13) 1 d DG U P C 1
H78 H 0.3147 0.2063 0.6322 0.087 Uiso 0.620(13) 1 calc R U P C 1
C79 C 0.3423(14) 0.2078(7) 0.5767(5) 0.079(6) Uani 0.620(13) 1 d DG U P C 1
H79 H 0.3346 0.1694 0.5721 0.095 Uiso 0.620(13) 1 calc R U P C 1
C80 C 0.3654(14) 0.2419(10) 0.5478(4) 0.087(6) Uani 0.620(13) 1 d DG U P C 1
H80 H 0.3735 0.227 0.5234 0.104 Uiso 0.620(13) 1 calc R U P C 1
C81 C 0.3767(13) 0.2980(9) 0.5546(4) 0.085(6) Uani 0.620(13) 1 d DG U P C 1
H81 H 0.3925 0.3214 0.5349 0.102 Uiso 0.620(13) 1 calc R U P C 1
C82 C 0.3649(13) 0.3199(6) 0.5903(5) 0.074(5) Uani 0.620(13) 1 d DG U P C 1
H82 H 0.3726 0.3582 0.595 0.088 Uiso 0.620(13) 1 calc R U P C 1
C83 C 0.2412(7) 0.3059(7) 0.6779(5) 0.099(5) Uani 1 1 d DG U . . .
C84 C 0.2127(10) 0.3358(7) 0.7076(5) 0.153(9) Uani 1 1 d DG U . . .
H84 H 0.2421 0.3625 0.7208 0.183 Uiso 1 1 calc R U . . .
C85 C 0.1413(10) 0.3267(9) 0.7181(5) 0.150(9) Uani 1 1 d DG U . . .
H85 H 0.1219 0.3471 0.7384 0.18 Uiso 1 1 calc R U . . .
C86 C 0.0983(7) 0.2876(10) 0.6988(7) 0.191(12) Uani 1 1 d DG U . . .
H86 H 0.0495 0.2814 0.706 0.229 Uiso 1 1 calc R U . . .
C87 C 0.1267(10) 0.2577(9) 0.6691(7) 0.180(10) Uani 1 1 d DG U . . .
H87 H 0.0974 0.231 0.6559 0.216 Uiso 1 1 calc R U . . .
C88 C 0.1982(10) 0.2668(8) 0.6586(5) 0.182(10) Uani 1 1 d DG U . . .
H88 H 0.2176 0.2463 0.6383 0.218 Uiso 1 1 calc R U . . .
C89 C 0.3013(14) 0.4164(9) 0.6376(9) 0.105(6) Uani 0.509(15) 1 d DG U P D 1
C90 C 0.2373(16) 0.3966(9) 0.6201(11) 0.101(6) Uani 0.509(15) 1 d DG U P D 1
H90 H 0.2241 0.3588 0.6227 0.122 Uiso 0.509(15) 1 calc R U P D 1
C91 C 0.1926(15) 0.4320(12) 0.5985(9) 0.110(7) Uani 0.509(15) 1 d DG U P D 1
H91 H 0.1489 0.4184 0.5865 0.132 Uiso 0.509(15) 1 calc R U P D 1
C92 C 0.2119(15) 0.4873(11) 0.5946(8) 0.113(8) Uani 0.509(15) 1 d DG U P D 1
C93 C 0.2759(17) 0.5071(8) 0.6122(9) 0.110(7) Uani 0.509(15) 1 d DG U P D 1
H93 H 0.289 0.5449 0.6095 0.133 Uiso 0.509(15) 1 calc R U P D 1
C94 C 0.3205(14) 0.4717(9) 0.6337(9) 0.101(6) Uani 0.509(15) 1 d DG U P D 1
H94 H 0.3642 0.4853 0.6457 0.121 Uiso 0.509(15) 1 calc R U P D 1
C95 C 0.164(2) 0.5310(16) 0.5739(13) 0.143(13) Uani 0.509(15) 1 d D U P D 1
H95A H 0.1335 0.5495 0.5921 0.214 Uiso 0.509(15) 1 d R U P D 1
H95B H 0.1335 0.5121 0.5546 0.214 Uiso 0.509(15) 1 d R U P D 1
H95C H 0.1949 0.5585 0.5615 0.214 Uiso 0.509(15) 1 d R U P D 1
P6 P 0.5533(4) 0.4316(3) 0.74134(18) 0.094(2) Uani 1 1 d D U . . .
N6 N 0.5014(8) 0.4608(5) 0.7089(4) 0.084(4) Uani 1 1 d D U . . .
C96 C 0.5452(10) 0.4760(6) 0.7840(4) 0.100(5) Uani 1 1 d DG U . . .
C97 C 0.5962(9) 0.5175(8) 0.7917(5) 0.177(10) Uani 1 1 d DG U . . .
H97 H 0.6405 0.5184 0.7785 0.212 Uiso 1 1 calc R U . . .
C98 C 0.5825(13) 0.5576(7) 0.8188(6) 0.189(11) Uani 1 1 d DG U . . .
H98 H 0.6174 0.5859 0.8241 0.226 Uiso 1 1 calc R U . . .
C99 C 0.5177(15) 0.5563(8) 0.8381(5) 0.202(12) Uani 1 1 d DG U . . .
H99 H 0.5083 0.5837 0.8567 0.242 Uiso 1 1 calc R U . . .
C100 C 0.4667(11) 0.5148(10) 0.8304(5) 0.162(9) Uani 1 1 d DG U . . .
H100 H 0.4224 0.5139 0.8436 0.194 Uiso 1 1 calc R U . . .
C101 C 0.4804(10) 0.4747(7) 0.8033(5) 0.153(9) Uani 1 1 d DG U . . .
H101 H 0.4456 0.4464 0.798 0.183 Uiso 1 1 calc R U . . .
C102 C 0.6458(7) 0.4369(7) 0.7285(5) 0.110(5) Uani 1 1 d DG U . . .
C103 C 0.7002(10) 0.4368(8) 0.7570(4) 0.145(8) Uani 1 1 d DG U . . .
H103 H 0.6876 0.4407 0.7828 0.175 Uiso 1 1 calc R U . . .
C104 C 0.7729(8) 0.4312(8) 0.7479(6) 0.155(8) Uani 1 1 d DG U . . .
H104 H 0.8101 0.4311 0.7674 0.186 Uiso 1 1 calc R U . . .
C105 C 0.7913(7) 0.4255(8) 0.7102(7) 0.157(9) Uani 1 1 d DG U . . .
H105 H 0.8411 0.4216 0.7039 0.188 Uiso 1 1 calc R U . . .
C106 C 0.7369(11) 0.4255(8) 0.6816(5) 0.158(9) Uani 1 1 d DG U . . .
H106 H 0.7495 0.4217 0.6558 0.189 Uiso 1 1 calc R U . . .
C107 C 0.6641(9) 0.4312(7) 0.6908(4) 0.130(7) Uani 1 1 d DG U . . .
H107 H 0.627 0.4312 0.6712 0.156 Uiso 1 1 calc R U . . .
C108 C 0.4833(14) 0.5177(7) 0.7092(8) 0.076(4) Uani 0.440(17) 1 d DG U P E 1
C109 C 0.5378(14) 0.5567(9) 0.7041(10) 0.096(6) Uani 0.440(17) 1 d DG U P E 1
H109 H 0.5844 0.5452 0.6961 0.115 Uiso 0.440(17) 1 calc R U P E 1
C110 C 0.5241(18) 0.6124(8) 0.7105(11) 0.094(6) Uani 0.440(17) 1 d DG U P E 1
H110 H 0.5614 0.6391 0.707 0.112 Uiso 0.440(17) 1 calc R U P E 1
C111 C 0.456(2) 0.6291(7) 0.7222(11) 0.102(7) Uani 0.440(17) 1 d DG U P E 1
C112 C 0.4013(16) 0.5901(11) 0.7274(11) 0.102(6) Uani 0.440(17) 1 d DG U P E 1
H112 H 0.3547 0.6016 0.7353 0.122 Uiso 0.440(17) 1 calc R U P E 1
C113 C 0.4150(14) 0.5344(9) 0.7209(10) 0.097(6) Uani 0.440(17) 1 d DG U P E 1
H113 H 0.3778 0.5078 0.7244 0.116 Uiso 0.440(17) 1 calc R U P E 1
C114 C 0.432(3) 0.6896(11) 0.727(2) 0.153(17) Uani 0.440(17) 1 d D U P E 1
H11A H 0.3977 0.6945 0.7472 0.23 Uiso 0.440(17) 1 d R U P E 1
H11B H 0.4077 0.6991 0.7024 0.23 Uiso 0.440(17) 1 d R U P E 1
H11C H 0.4743 0.714 0.7313 0.23 Uiso 0.440(17) 1 d R U P E 1
Co1 Co 0.42171(16) 0.27783(9) 0.79053(7) 0.0504(7) Uani 1 1 d . U . . .
Co2 Co 0.57158(16) 0.24723(10) 0.79302(7) 0.0518(7) Uani 1 1 d . U . . .
Co3 Co 0.46410(17) 0.18223(11) 0.74677(7) 0.0607(8) Uani 1 1 d . U . . .
Co4 Co 0.57278(18) 0.24530(12) 0.70978(8) 0.0686(9) Uani 1 1 d . U . . .
Co5 Co 0.41748(18) 0.28265(12) 0.70746(7) 0.0660(9) Uani 1 1 d . U . . .
Co6 Co 0.52741(19) 0.34509(11) 0.75013(7) 0.0677(9) Uani 1 1 d . U . . .
Se1 Se 0.52143(12) 0.32978(7) 0.81610(5) 0.0513(6) Uani 1 1 d . . . . .
Se2 Se 0.47174(12) 0.19503(7) 0.81240(5) 0.0468(6) Uani 1 1 d . . . . .
Se3 Se 0.59125(13) 0.17322(9) 0.75215(6) 0.0635(7) Uani 1 1 d . . . . .
Se4 Se 0.47010(14) 0.20079(9) 0.68130(6) 0.0676(7) Uani 1 1 d . . . . .
Se5 Se 0.52079(15) 0.32906(10) 0.68443(6) 0.0791(9) Uani 1 1 d . . . . .
Se6 Se 0.40044(14) 0.35379(8) 0.75049(5) 0.0647(7) Uani 1 1 d . . . . .
Se7 Se 0.35098(13) 0.22739(8) 0.74710(5) 0.0539(6) Uani 1 1 d . . . . .
Se8 Se 0.64108(15) 0.30014(10) 0.75252(6) 0.0764(8) Uani 1 1 d . . . . .
C20B C 0.7250(14) 0.2822(10) 0.8473(7) 0.073(4) Uani 0.591(10) 1 d G U P A 2
C21B C 0.7117(12) 0.3383(11) 0.8418(7) 0.083(5) Uani 0.591(10) 1 d G U P A 2
H21B H 0.6645 0.3505 0.8334 0.1 Uiso 0.591(10) 1 calc R U P A 2
C22B C 0.7675(17) 0.3765(8) 0.8484(7) 0.098(6) Uani 0.591(10) 1 d G U P A 2
H22B H 0.7585 0.4148 0.8446 0.118 Uiso 0.591(10) 1 calc R U P A 2
C23B C 0.8366(14) 0.3585(12) 0.8607(8) 0.108(6) Uani 0.591(10) 1 d G U P A 2
H23B H 0.8747 0.3846 0.8652 0.13 Uiso 0.591(10) 1 calc R U P A 2
C24B C 0.8498(12) 0.3024(13) 0.8662(8) 0.102(5) Uani 0.591(10) 1 d G U P A 2
H24B H 0.897 0.2901 0.8746 0.122 Uiso 0.591(10) 1 calc R U P A 2
C25B C 0.7940(16) 0.2642(9) 0.8596(7) 0.089(5) Uani 0.591(10) 1 d G U P A 2
H25B H 0.8031 0.2259 0.8634 0.106 Uiso 0.591(10) 1 calc R U P A 2
C26B C 0.6790(16) 0.1656(9) 0.8458(8) 0.086(4) Uani 0.591(10) 1 d G U P A 2
C27B C 0.6496(15) 0.1260(13) 0.8694(7) 0.101(6) Uani 0.591(10) 1 d G U P A 2
H27B H 0.6174 0.1368 0.8886 0.122 Uiso 0.591(10) 1 calc R U P A 2
C28B C 0.6672(18) 0.0704(11) 0.8649(9) 0.122(7) Uani 0.591(10) 1 d G U P A 2
H28B H 0.6471 0.0433 0.881 0.147 Uiso 0.591(10) 1 calc R U P A 2
C29B C 0.7143(19) 0.0546(9) 0.8368(10) 0.141(8) Uani 0.591(10) 1 d G U P A 2
H29B H 0.7264 0.0167 0.8337 0.169 Uiso 0.591(10) 1 calc R U P A 2
C30B C 0.7437(16) 0.0943(14) 0.8132(8) 0.121(7) Uani 0.591(10) 1 d G U P A 2
H30B H 0.7759 0.0834 0.7941 0.145 Uiso 0.591(10) 1 calc R U P A 2
C31B C 0.7260(16) 0.1498(12) 0.8177(8) 0.106(6) Uani 0.591(10) 1 d G U P A 2
H31B H 0.7461 0.1769 0.8016 0.127 Uiso 0.591(10) 1 calc R U P A 2
C58B C 0.7537(17) 0.2166(16) 0.6867(11) 0.098(4) Uani 0.475(16) 1 d G U P B 2
C59B C 0.808(2) 0.2462(14) 0.6692(9) 0.101(6) Uani 0.475(16) 1 d G U P B 2
H59B H 0.7967 0.2673 0.6471 0.121 Uiso 0.475(16) 1 calc R U P B 2
C60B C 0.8794(19) 0.2450(15) 0.6842(11) 0.109(6) Uani 0.475(16) 1 d G U P B 2
H60B H 0.9167 0.2652 0.6723 0.131 Uiso 0.475(16) 1 calc R U P B 2
C61B C 0.8962(17) 0.2142(17) 0.7167(11) 0.111(8) Uani 0.475(16) 1 d G U P B 2
H61B H 0.9449 0.2133 0.7269 0.133 Uiso 0.475(16) 1 calc R U P B 2
C62B C 0.842(2) 0.1845(15) 0.7341(9) 0.116(7) Uani 0.475(16) 1 d G U P B 2
H62B H 0.8532 0.1635 0.7563 0.139 Uiso 0.475(16) 1 calc R U P B 2
C63B C 0.771(2) 0.1857(15) 0.7191(11) 0.110(7) Uani 0.475(16) 1 d G U P B 2
H63B H 0.7333 0.1655 0.7311 0.132 Uiso 0.475(16) 1 calc R U P B 2
C77B C 0.339(2) 0.2693(14) 0.6226(8) 0.063(4) Uani 0.380(13) 1 d G U P C 2
C78B C 0.2786(18) 0.2444(15) 0.6047(10) 0.073(6) Uani 0.380(13) 1 d G U P C 2
H78B H 0.2323 0.2462 0.616 0.087 Uiso 0.380(13) 1 calc R U P C 2
C79B C 0.286(2) 0.2170(15) 0.5704(10) 0.079(6) Uani 0.380(13) 1 d G U P C 2
H79B H 0.2444 0.2 0.5582 0.095 Uiso 0.380(13) 1 calc R U P C 2
C80B C 0.353(2) 0.2144(16) 0.5539(8) 0.087(6) Uani 0.380(13) 1 d G U P C 2
H80B H 0.3583 0.1956 0.5305 0.104 Uiso 0.380(13) 1 calc R U P C 2
C81B C 0.4139(19) 0.2392(17) 0.5718(11) 0.085(6) Uani 0.380(13) 1 d G U P C 2
H81B H 0.4602 0.2374 0.5605 0.102 Uiso 0.380(13) 1 calc R U P C 2
C82B C 0.4068(18) 0.2667(15) 0.6061(10) 0.074(5) Uani 0.380(13) 1 d G U P C 2
H82B H 0.4481 0.2836 0.6183 0.088 Uiso 0.380(13) 1 calc R U P C 2
C89B C 0.2843(19) 0.4232(13) 0.6489(11) 0.105(6) Uani 0.491(15) 1 d DG U P D 2
C90B C 0.238(2) 0.4109(12) 0.6178(11) 0.101(6) Uani 0.491(15) 1 d DG U P D 2
H90B H 0.2417 0.376 0.6056 0.122 Uiso 0.491(15) 1 calc R U P D 2
C91B C 0.188(2) 0.4497(14) 0.6045(9) 0.110(7) Uani 0.491(15) 1 d DG U P D 2
H91B H 0.1561 0.4413 0.5833 0.132 Uiso 0.491(15) 1 calc R U P D 2
C92B C 0.1826(16) 0.5008(12) 0.6224(9) 0.113(8) Uani 0.491(15) 1 d DG U P D 2
C93B C 0.2286(19) 0.5130(12) 0.6535(9) 0.110(7) Uani 0.491(15) 1 d DG U P D 2
H93B H 0.2253 0.548 0.6657 0.133 Uiso 0.491(15) 1 calc R U P D 2
C94B C 0.2794(18) 0.4742(15) 0.6668(9) 0.101(6) Uani 0.491(15) 1 d DG U P D 2
H94B H 0.3109 0.4826 0.6881 0.121 Uiso 0.491(15) 1 calc R U P D 2
C95B C 0.126(2) 0.5449(18) 0.6098(15) 0.143(13) Uani 0.491(15) 1 d D U P D 2
H95D H 0.1503 0.5724 0.594 0.214 Uiso 0.491(15) 1 d R U P D 2
H95E H 0.1062 0.5633 0.6319 0.214 Uiso 0.491(15) 1 d R U P D 2
H95F H 0.0865 0.5271 0.5949 0.214 Uiso 0.491(15) 1 d R U P D 2
C208 C 0.4966(15) 0.5224(8) 0.7056(6) 0.076(4) Uani 0.560(17) 1 d DG U P E 2
C209 C 0.5505(14) 0.5453(10) 0.6838(7) 0.096(6) Uani 0.560(17) 1 d DG U P E 2
H209 H 0.586 0.5221 0.6729 0.115 Uiso 0.560(17) 1 calc R U P E 2
C210 C 0.5525(14) 0.6022(10) 0.6778(8) 0.094(6) Uani 0.560(17) 1 d DG U P E 2
H210 H 0.5894 0.6178 0.6628 0.112 Uiso 0.560(17) 1 calc R U P E 2
C211 C 0.5006(15) 0.6361(8) 0.6937(8) 0.102(7) Uani 0.560(17) 1 d DG U P E 2
C212 C 0.4466(15) 0.6132(11) 0.7156(9) 0.102(6) Uani 0.560(17) 1 d DG U P E 2
H212 H 0.4111 0.6365 0.7264 0.122 Uiso 0.560(17) 1 calc R U P E 2
C213 C 0.4447(15) 0.5564(11) 0.7215(8) 0.097(6) Uani 0.560(17) 1 d DG U P E 2
H213 H 0.4078 0.5408 0.7365 0.116 Uiso 0.560(17) 1 calc R U P E 2
C214 C 0.503(2) 0.6994(9) 0.6893(11) 0.097(6) Uani 0.560(17) 1 d D U P E 2
H21A H 0.4531 0.7141 0.6883 0.145 Uiso 0.560(17) 1 d R U P E 2
H21C H 0.5271 0.7089 0.6658 0.145 Uiso 0.560(17) 1 d R U P E 2
H21D H 0.5303 0.7155 0.711 0.145 Uiso 0.560(17) 1 d R U P E 2

loop_
_atom_site_aniso_label
_atom_site_aniso_U_11
_atom_site_aniso_U_22
_atom_site_aniso_U_33
_atom_site_aniso_U_23
_atom_site_aniso_U_13
_atom_site_aniso_U_12
Co7 0.087(2) 0.0520(16) 0.0413(15) -0.0053(13) -0.0072(15) 0.0071(15)
N7 0.109(11) 0.079(6) 0.064(7) -0.019(6) -0.010(9) 0.007(8)
C115 0.162(17) 0.129(10) 0.064(7) -0.026(7) -0.026(13) 0.013(13)
C116 0.203(19) 0.145(10) 0.088(9) -0.044(7) -0.006(14) -0.008(14)
C117 0.201(19) 0.140(9) 0.142(10) -0.040(8) -0.003(15) 0.006(15)
C118 0.182(18) 0.092(8) 0.143(10) -0.026(8) -0.004(14) -0.006(14)
C119 0.152(17) 0.072(7) 0.117(11) -0.009(6) 0.009(13) -0.023(12)
C120 0.170(19) 0.145(11) 0.141(15) -0.039(11) 0.007(14) 0.004(15)
P1 0.076(4) 0.041(3) 0.049(3) -0.014(2) -0.007(2) 0.009(2)
N1 0.089(5) 0.074(9) 0.052(5) -0.007(6) -0.010(5) 0.010(6)
C1 0.107(12) 0.069(6) 0.095(12) -0.015(7) -0.004(7) 0.036(7)
C2 0.116(14) 0.137(11) 0.120(14) 0.027(11) -0.016(10) 0.051(10)
C3 0.149(16) 0.135(12) 0.147(15) 0.014(11) -0.034(12) 0.051(11)
C4 0.194(18) 0.155(12) 0.190(18) -0.017(13) -0.033(13) 0.038(13)
C5 0.160(16) 0.085(8) 0.172(16) -0.032(12) -0.010(12) 0.038(12)
C6 0.165(16) 0.068(8) 0.168(16) -0.044(10) 0.003(12) 0.028(10)
C7 0.083(8) 0.086(7) 0.054(10) -0.002(9) -0.002(6) -0.004(7)
C8 0.108(12) 0.146(12) 0.140(16) -0.010(12) 0.041(12) -0.005(9)
C9 0.116(13) 0.167(13) 0.161(17) 0.000(13) 0.050(13) -0.011(10)
C10 0.148(15) 0.166(12) 0.176(18) -0.008(14) 0.044(13) -0.035(12)
C11 0.123(14) 0.115(10) 0.139(16) -0.016(12) 0.012(12) -0.043(9)
C12 0.123(13) 0.082(8) 0.111(14) -0.012(11) 0.005(11) -0.032(8)
C13 0.095(10) 0.114(10) 0.062(6) -0.002(8) -0.001(8) 0.000(11)
C14 0.143(17) 0.128(10) 0.115(12) 0.034(9) -0.005(12) -0.019(13)
C15 0.178(18) 0.167(11) 0.153(14) 0.048(10) 0.032(13) -0.019(14)
C16 0.192(19) 0.226(14) 0.167(15) 0.015(10) 0.049(14) -0.009(15)
C17 0.170(18) 0.202(12) 0.135(13) -0.033(11) 0.064(13) 0.003(14)
C18 0.177(18) 0.173(12) 0.129(13) -0.022(10) 0.061(13) 0.032(14)
C19 0.35(4) 0.34(3) 0.21(2) 0.049(17) 0.13(3) 0.01(3)
P2 0.079(4) 0.061(3) 0.057(3) -0.012(3) -0.010(3) 0.004(3)
N2 0.082(6) 0.056(8) 0.059(5) 0.002(6) -0.007(5) 0.002(5)
C20 0.076(6) 0.082(6) 0.060(9) 0.003(7) -0.014(5) -0.004(6)
C21 0.089(9) 0.074(6) 0.086(11) -0.008(7) -0.007(7) -0.009(6)
C22 0.097(9) 0.093(8) 0.104(12) -0.010(8) -0.006(8) -0.020(6)
C23 0.092(8) 0.114(8) 0.117(12) -0.005(8) -0.001(7) -0.019(8)
C24 0.082(7) 0.119(9) 0.105(11) -0.001(8) 0.001(7) -0.012(7)
C25 0.074(6) 0.100(9) 0.091(11) -0.005(8) -0.002(6) 0.003(6)
C26 0.086(7) 0.076(4) 0.096(9) -0.008(6) -0.004(6) 0.014(5)
C27 0.129(10) 0.071(5) 0.103(13) 0.002(7) -0.011(9) 0.001(6)
C28 0.142(10) 0.084(6) 0.142(13) 0.002(9) 0.012(9) 0.015(8)
C29 0.141(10) 0.118(9) 0.165(14) -0.014(7) 0.016(10) 0.020(8)
C30 0.108(9) 0.115(9) 0.140(13) -0.018(8) 0.012(9) 0.035(6)
C31 0.088(7) 0.111(8) 0.118(12) -0.024(8) 0.003(8) 0.026(6)
C32 0.092(9) 0.082(12) 0.068(6) 0.015(9) 0.002(6) 0.026(9)
C33 0.132(11) 0.141(16) 0.113(10) 0.062(13) 0.008(8) -0.023(13)
C34 0.134(11) 0.170(17) 0.106(10) 0.052(13) 0.007(10) -0.031(14)
C35 0.141(12) 0.165(18) 0.126(12) 0.037(13) -0.008(9) 0.003(14)
C36 0.105(10) 0.153(16) 0.101(10) 0.005(12) -0.026(8) 0.011(13)
C37 0.108(9) 0.132(16) 0.107(10) 0.020(12) -0.031(8) -0.005(13)
C38 0.20(2) 0.23(3) 0.155(16) 0.09(2) -0.048(14) -0.07(2)
Co8 0.097(3) 0.090(2) 0.0583(19) -0.0408(17) 0.0099(18) -0.019(2)
N8 0.116(12) 0.106(10) 0.063(6) -0.036(6) 0.005(7) 0.004(8)
C121 0.107(15) 0.130(12) 0.093(9) -0.030(9) -0.028(11) -0.005(11)
C122 0.130(16) 0.151(12) 0.093(10) -0.032(10) -0.030(12) 0.017(12)
C123 0.155(17) 0.125(12) 0.123(11) -0.041(9) -0.019(12) -0.023(12)
C124 0.172(17) 0.114(12) 0.116(11) -0.060(9) -0.005(12) 0.010(12)
C125 0.186(17) 0.105(11) 0.105(11) -0.056(9) -0.004(12) 0.007(12)
C126 0.162(18) 0.172(16) 0.114(11) -0.050(11) 0.003(13) -0.004(14)
P3 0.117(5) 0.058(3) 0.077(4) -0.037(3) 0.023(3) -0.029(3)
N3 0.100(8) 0.075(6) 0.061(7) -0.019(5) 0.001(6) 0.007(6)
C39 0.101(6) 0.073(12) 0.126(9) -0.030(10) 0.015(6) -0.037(8)
C40 0.118(7) 0.147(17) 0.169(12) -0.053(14) 0.020(8) 0.019(14)
C41 0.122(8) 0.157(18) 0.195(12) -0.037(15) 0.013(10) 0.029(14)
C42 0.130(11) 0.139(17) 0.194(13) 0.008(15) 0.003(10) -0.028(14)
C43 0.130(12) 0.121(16) 0.156(10) 0.021(14) -0.013(7) -0.008(14)
C44 0.130(10) 0.101(15) 0.127(9) 0.013(13) -0.013(7) -0.004(13)
C45 0.140(12) 0.077(8) 0.091(9) -0.020(8) 0.038(7) -0.018(9)
C46 0.201(15) 0.175(16) 0.180(16) 0.042(12) 0.028(12) -0.085(12)
C47 0.221(16) 0.191(17) 0.215(18) 0.065(13) 0.000(13) -0.092(14)
C48 0.213(18) 0.219(18) 0.220(18) 0.044(14) 0.005(13) -0.048(13)
C49 0.196(15) 0.167(17) 0.151(15) 0.025(12) -0.008(12) -0.022(12)
C50 0.156(14) 0.150(15) 0.130(13) 0.008(11) 0.016(10) 0.018(12)
C51 0.108(13) 0.081(6) 0.080(12) -0.014(6) 0.006(8) 0.024(6)
C52 0.146(15) 0.111(9) 0.196(17) -0.029(12) -0.021(12) -0.031(11)
C53 0.163(16) 0.116(9) 0.209(18) -0.002(13) -0.024(13) -0.032(11)
C54 0.176(17) 0.150(11) 0.189(18) 0.021(13) 0.011(13) 0.000(11)
C55 0.161(15) 0.114(9) 0.112(14) 0.017(11) 0.019(11) 0.054(11)
C56 0.176(16) 0.119(9) 0.161(17) -0.002(12) -0.019(12) 0.065(11)
C57 0.22(3) 0.149(11) 0.20(3) 0.00(2) -0.01(2) 0.016(17)
P4 0.105(4) 0.110(5) 0.071(4) -0.029(3) 0.025(3) -0.035(4)
N4 0.119(9) 0.112(6) 0.089(11) -0.046(6) 0.024(7) -0.025(6)
C58 0.099(4) 0.097(8) 0.099(9) -0.020(7) 0.026(5) -0.016(5)
C59 0.091(7) 0.104(8) 0.109(12) -0.010(8) 0.009(7) -0.020(7)
C60 0.096(7) 0.113(9) 0.118(12) -0.005(9) 0.000(8) -0.011(8)
C61 0.110(10) 0.111(11) 0.111(13) -0.010(9) 0.005(8) -0.005(7)
C62 0.117(9) 0.114(9) 0.118(12) -0.010(9) 0.015(8) -0.006(8)
C63 0.117(8) 0.105(9) 0.110(12) -0.012(9) 0.019(8) -0.013(7)
C64 0.106(13) 0.158(11) 0.092(7) 0.001(8) 0.036(6) -0.021(11)
C65 0.204(18) 0.134(13) 0.178(14) 0.036(10) 0.009(13) -0.013(13)
C66 0.219(19) 0.169(14) 0.167(15) 0.036(10) 0.008(14) -0.011(14)
C67 0.21(2) 0.211(16) 0.188(15) 0.027(13) -0.004(13) -0.013(14)
C68 0.221(19) 0.217(16) 0.159(13) 0.044(12) -0.042(14) -0.022(14)
C69 0.192(19) 0.231(16) 0.125(11) 0.027(11) -0.038(13) -0.034(14)
C70 0.121(11) 0.141(9) 0.170(16) -0.042(9) 0.040(11) -0.001(10)
C71 0.178(17) 0.217(14) 0.169(16) -0.044(12) 0.074(12) 0.005(12)
C72 0.173(17) 0.237(15) 0.215(18) -0.017(13) 0.080(13) 0.027(13)
C73 0.231(19) 0.225(14) 0.236(19) -0.031(14) 0.047(13) 0.028(12)
C74 0.212(18) 0.161(12) 0.226(18) -0.025(13) 0.027(14) 0.034(12)
C75 0.214(18) 0.164(11) 0.242(18) -0.005(12) 0.039(14) 0.045(12)
C76 0.18(3) 0.25(2) 0.27(3) -0.01(3) 0.03(2) 0.03(2)
Co9 0.157(4) 0.088(2) 0.0570(19) 0.0264(17) -0.037(2) -0.058(2)
N9 0.144(13) 0.119(11) 0.077(6) 0.020(7) -0.018(7) -0.021(9)
C127 0.241(19) 0.146(13) 0.168(13) 0.090(10) 0.004(13) -0.001(13)
C128 0.221(18) 0.164(14) 0.153(13) 0.069(10) -0.001(13) -0.007(13)
C129 0.23(2) 0.232(16) 0.201(15) 0.035(11) 0.027(13) -0.012(14)
C130 0.200(19) 0.233(15) 0.160(13) 0.015(12) 0.062(13) 0.006(14)
C131 0.195(19) 0.230(16) 0.155(13) 0.013(11) 0.064(13) 0.005(13)
C132 0.24(2) 0.24(2) 0.200(16) 0.033(13) 0.036(15) -0.026(16)
P5 0.100(4) 0.076(3) 0.047(3) -0.010(3) -0.012(3) -0.026(3)
N5 0.123(7) 0.070(5) 0.070(9) -0.010(5) -0.020(7) -0.013(5)
C77 0.071(8) 0.062(7) 0.054(4) 0.000(5) -0.019(4) -0.006(8)
C78 0.080(9) 0.068(8) 0.069(8) -0.016(6) -0.017(8) -0.008(9)
C79 0.088(9) 0.081(9) 0.068(9) -0.016(6) -0.012(9) -0.006(10)
C80 0.091(10) 0.093(10) 0.076(9) -0.002(7) -0.007(7) 0.005(9)
C81 0.089(9) 0.093(9) 0.073(7) 0.001(7) 0.005(8) -0.002(9)
C82 0.077(8) 0.082(9) 0.060(6) 0.012(6) -0.007(7) 0.006(9)
C83 0.096(5) 0.111(13) 0.090(12) -0.005(9) 0.002(6) -0.002(7)
C84 0.142(12) 0.185(17) 0.134(15) -0.024(12) 0.036(11) 0.020(12)
C85 0.122(12) 0.195(17) 0.132(15) -0.016(12) 0.015(11) 0.034(12)
C86 0.190(15) 0.181(18) 0.204(18) -0.016(14) 0.040(13) -0.022(12)
C87 0.142(12) 0.193(17) 0.208(17) -0.040(13) 0.032(13) -0.056(13)
C88 0.138(11) 0.189(17) 0.220(17) -0.053(13) 0.023(12) -0.077(13)
C89 0.125(8) 0.090(6) 0.099(12) 0.004(6) -0.011(9) -0.003(6)
C90 0.104(9) 0.105(9) 0.096(10) 0.004(7) -0.003(8) 0.003(7)
C91 0.111(10) 0.112(9) 0.106(11) 0.008(7) -0.003(8) 0.005(7)
C92 0.115(12) 0.109(9) 0.114(13) 0.009(7) -0.006(9) 0.012(7)
C93 0.119(11) 0.098(7) 0.113(11) 0.011(7) -0.006(9) 0.007(7)
C94 0.109(11) 0.092(6) 0.102(11) 0.006(6) -0.001(9) 0.003(6)
C95 0.15(2) 0.127(14) 0.15(2) 0.012(13) -0.030(16) 0.032(14)
P6 0.136(5) 0.062(3) 0.080(4) 0.020(3) -0.038(4) -0.043(3)
N6 0.108(8) 0.067(5) 0.075(7) 0.008(5) -0.011(7) -0.020(5)
C96 0.134(12) 0.059(8) 0.102(8) 0.004(8) -0.044(8) -0.005(9)
C97 0.196(15) 0.142(15) 0.191(16) -0.069(12) -0.028(12) -0.056(11)
C98 0.211(16) 0.170(15) 0.184(17) -0.080(12) -0.001(13) -0.068(13)
C99 0.208(17) 0.203(17) 0.194(18) -0.040(14) -0.002(13) -0.040(13)
C100 0.176(14) 0.149(16) 0.161(16) -0.013(12) 0.012(12) -0.004(11)
C101 0.173(14) 0.136(15) 0.149(14) 0.000(11) 0.002(11) 0.007(12)
C102 0.126(6) 0.077(12) 0.127(10) 0.034(11) -0.014(6) -0.025(8)
C103 0.119(8) 0.173(18) 0.142(11) 0.021(14) -0.015(8) -0.016(14)
C104 0.129(8) 0.168(18) 0.169(11) 0.021(14) -0.001(11) 0.010(14)
C105 0.147(12) 0.157(18) 0.167(14) 0.019(15) 0.008(9) -0.010(14)
C106 0.148(12) 0.156(18) 0.170(11) -0.006(14) 0.010(8) -0.023(15)
C107 0.147(10) 0.098(15) 0.144(9) -0.034(13) -0.003(8) -0.014(13)
C108 0.091(8) 0.075(4) 0.059(9) 0.000(5) -0.014(7) -0.011(4)
C109 0.111(10) 0.076(6) 0.100(13) 0.003(9) 0.011(9) -0.017(6)
C110 0.104(10) 0.080(5) 0.097(13) 0.006(8) 0.005(9) -0.014(7)
C111 0.105(11) 0.092(7) 0.108(14) 0.007(9) -0.002(9) 0.001(6)
C112 0.100(10) 0.094(7) 0.111(13) -0.003(9) 0.006(9) 0.002(7)
C113 0.099(9) 0.094(6) 0.098(11) -0.003(8) -0.002(8) -0.004(6)
C114 0.16(3) 0.092(9) 0.20(4) -0.01(3) 0.03(3) 0.008(13)
Co1 0.075(2) 0.0310(14) 0.0441(14) -0.0060(11) -0.0072(13) -0.0026(13)
Co2 0.068(2) 0.0415(15) 0.0464(15) -0.0170(12) 0.0049(13) -0.0096(14)
Co3 0.074(2) 0.0585(17) 0.0504(16) -0.0229(13) 0.0084(14) -0.0223(15)
Co4 0.086(2) 0.0721(19) 0.0476(16) -0.0195(14) 0.0051(15) -0.0322(16)
Co5 0.098(2) 0.0625(18) 0.0371(15) -0.0037(13) -0.0085(15) -0.0284(16)
Co6 0.112(3) 0.0506(16) 0.0396(15) -0.0009(12) -0.0150(15) -0.0307(16)
Se1 0.0820(18) 0.0341(11) 0.0366(11) -0.0076(8) -0.0119(11) -0.0026(10)
Se2 0.0620(15) 0.0327(10) 0.0458(11) -0.0117(8) 0.0048(10) 0.0001(10)
Se3 0.0690(18) 0.0611(14) 0.0615(14) -0.0319(11) 0.0161(12) -0.0152(12)
Se4 0.084(2) 0.0713(15) 0.0476(13) -0.0243(11) 0.0056(12) -0.0300(13)
Se5 0.114(2) 0.0822(17) 0.0405(12) 0.0007(11) -0.0082(13) -0.0536(16)
Se6 0.100(2) 0.0436(12) 0.0485(12) 0.0011(9) -0.0267(13) -0.0187(12)
Se7 0.0748(17) 0.0426(12) 0.0439(11) -0.0075(9) -0.0036(11) -0.0158(11)
Se8 0.102(2) 0.0751(16) 0.0525(13) -0.0172(11) 0.0039(14) -0.0353(15)
C20B 0.076(6) 0.082(6) 0.060(9) 0.003(7) -0.014(5) -0.004(6)
C21B 0.089(9) 0.074(6) 0.086(11) -0.008(7) -0.007(7) -0.009(6)
C22B 0.097(9) 0.093(8) 0.104(12) -0.010(8) -0.006(8) -0.020(6)
C23B 0.092(8) 0.114(8) 0.117(12) -0.005(8) -0.001(7) -0.019(8)
C24B 0.082(7) 0.119(9) 0.105(11) -0.001(8) 0.001(7) -0.012(7)
C25B 0.074(6) 0.100(9) 0.091(11) -0.005(8) -0.002(6) 0.003(6)
C26B 0.086(7) 0.076(4) 0.096(9) -0.008(6) -0.004(6) 0.014(5)
C27B 0.129(10) 0.071(5) 0.103(13) 0.002(7) -0.011(9) 0.001(6)
C28B 0.142(10) 0.084(6) 0.142(13) 0.002(9) 0.012(9) 0.015(8)
C29B 0.141(10) 0.118(9) 0.165(14) -0.014(7) 0.016(10) 0.020(8)
C30B 0.108(9) 0.115(9) 0.140(13) -0.018(8) 0.012(9) 0.035(6)
C31B 0.088(7) 0.111(8) 0.118(12) -0.024(8) 0.003(8) 0.026(6)
C58B 0.099(4) 0.097(8) 0.099(9) -0.020(7) 0.026(5) -0.016(5)
C59B 0.091(7) 0.104(8) 0.109(12) -0.010(8) 0.009(7) -0.020(7)
C60B 0.096(7) 0.113(9) 0.118(12) -0.005(9) 0.000(8) -0.011(8)
C61B 0.110(10) 0.111(11) 0.111(13) -0.010(9) 0.005(8) -0.005(7)
C62B 0.117(9) 0.114(9) 0.118(12) -0.010(9) 0.015(8) -0.006(8)
C63B 0.117(8) 0.105(9) 0.110(12) -0.012(9) 0.019(8) -0.013(7)
C77B 0.071(8) 0.062(7) 0.054(4) 0.000(5) -0.019(4) -0.006(8)
C78B 0.080(9) 0.068(8) 0.069(8) -0.016(6) -0.017(8) -0.008(9)
C79B 0.088(9) 0.081(9) 0.068(9) -0.016(6) -0.012(9) -0.006(10)
C80B 0.091(10) 0.093(10) 0.076(9) -0.002(7) -0.007(7) 0.005(9)
C81B 0.089(9) 0.093(9) 0.073(7) 0.001(7) 0.005(8) -0.002(9)
C82B 0.077(8) 0.082(9) 0.060(6) 0.012(6) -0.007(7) 0.006(9)
C89B 0.125(8) 0.090(6) 0.099(12) 0.004(6) -0.011(9) -0.003(6)
C90B 0.104(9) 0.105(9) 0.096(10) 0.004(7) -0.003(8) 0.003(7)
C91B 0.111(10) 0.112(9) 0.106(11) 0.008(7) -0.003(8) 0.005(7)
C92B 0.115(12) 0.109(9) 0.114(13) 0.009(7) -0.006(9) 0.012(7)
C93B 0.119(11) 0.098(7) 0.113(11) 0.011(7) -0.006(9) 0.007(7)
C94B 0.109(11) 0.092(6) 0.102(11) 0.006(6) -0.001(9) 0.003(6)
C95B 0.15(2) 0.127(14) 0.15(2) 0.012(13) -0.030(16) 0.032(14)
C208 0.091(8) 0.075(4) 0.059(9) 0.000(5) -0.014(7) -0.011(4)
C209 0.111(10) 0.076(6) 0.100(13) 0.003(9) 0.011(9) -0.017(6)
C210 0.104(10) 0.080(5) 0.097(13) 0.006(8) 0.005(9) -0.014(7)
C211 0.105(11) 0.092(7) 0.108(14) 0.007(9) -0.002(9) 0.001(6)
C212 0.100(10) 0.094(7) 0.111(13) -0.003(9) 0.006(9) 0.002(7)
C213 0.099(9) 0.094(6) 0.098(11) -0.003(8) -0.002(8) -0.004(6)
C214 0.099(9) 0.094(6) 0.098(11) -0.003(8) -0.002(8) -0.004(6)

loop_
_atom_type_symbol
_atom_type_description
_atom_type_scat_dispersion_real
_atom_type_scat_dispersion_imag
_atom_type_scat_source
C C 0.0033 0.0016 'International Tables Vol C Tables 4.2.6.8 and 6.1.1.4'
H H 0 0 'International Tables Vol C Tables 4.2.6.8 and 6.1.1.4'
N N 0.0061 0.0033 'International Tables Vol C Tables 4.2.6.8 and 6.1.1.4'
P P 0.1023 0.0942 'International Tables Vol C Tables 4.2.6.8 and 6.1.1.4'
Co Co 0.3494 0.9721 'International Tables Vol C Tables 4.2.6.8 and 6.1.1.4'
Se Se -0.0929 2.2259 'International Tables Vol C Tables 4.2.6.8 and 6.1.1.4'

loop_
_geom_angle_atom_site_label_1
_geom_angle_atom_site_label_2
_geom_angle_atom_site_label_3
_geom_angle
_geom_angle_site_symmetry_1
_geom_angle_site_symmetry_3
_geom_angle_publ_flag
N1 Co7 N2 145.4(6) . . ?
N1 Co7 N7 95.1(4) . . ?
N2 Co7 N7 108.9(5) . . ?
N1 Co7 Se1 98.5(4) . . ?
N2 Co7 Se1 98.2(4) . . ?
N7 Co7 Se1 106.1(5) . . ?
C119 N7 C115 116.2(17) . . ?
C119 N7 Co7 118.6(14) . . ?
C115 N7 Co7 125.2(14) . . ?
N7 C115 C116 121(2) . . ?
N7 C115 H115 119.7 . . ?
C116 C115 H115 119.7 . . ?
C117 C116 C115 122(2) . . ?
C117 C116 H116 119.2 . . ?
C115 C116 H116 119.2 . . ?
C116 C117 C118 115.9(18) . . ?
C116 C117 C120 130(2) . . ?
C118 C117 C120 114(2) . . ?
C117 C118 C119 115(2) . . ?
C117 C118 H118 122.5 . . ?
C119 C118 H118 122.5 . . ?
N7 C119 C118 130(2) . . ?
N7 C119 H119 114.8 . . ?
C118 C119 H119 114.8 . . ?
C120 C120 C117 100.5(17) 3_667 . ?
C120 C120 H12A 111.7 3_667 . ?
C117 C120 H12A 111.7 . . ?
C120 C120 H12B 111.7 3_667 . ?
C117 C120 H12B 111.7 . . ?
H12A C120 H12B 109.4 . . ?
N1 P1 C7 106.4(7) . . ?
N1 P1 C1 109.1(7) . . ?
C7 P1 C1 101.0(8) . . ?
N1 P1 Co1 112.1(6) . . ?
C7 P1 Co1 119.5(5) . . ?
C1 P1 Co1 107.9(6) . . ?
C13 N1 P1 124.0(11) . . ?
C13 N1 Co7 115.0(10) . . ?
P1 N1 Co7 120.5(8) . . ?
C2 C1 C6 120 . . ?
C2 C1 P1 118.8(9) . . ?
C6 C1 P1 120.7(9) . . ?
C3 C2 C1 120 . . ?
C3 C2 H2 120 . . ?
C1 C2 H2 120 . . ?
C2 C3 C4 120 . . ?
C2 C3 H3 120 . . ?
C4 C3 H3 120 . . ?
C5 C4 C3 120 . . ?
C5 C4 H4 120 . . ?
C3 C4 H4 120 . . ?
C6 C5 C4 120 . . ?
C6 C5 H5 120 . . ?
C4 C5 H5 120 . . ?
C5 C6 C1 120 . . ?
C5 C6 H6 120 . . ?
C1 C6 H6 120 . . ?
C8 C7 C12 120 . . ?
C8 C7 P1 119.0(9) . . ?
C12 C7 P1 120.4(9) . . ?
C7 C8 C9 120 . . ?
C7 C8 H8 120 . . ?
C9 C8 H8 120 . . ?
C10 C9 C8 120 . . ?
C10 C9 H9 120 . . ?
C8 C9 H9 120 . . ?
C9 C10 C11 120 . . ?
C9 C10 H10 120 . . ?
C11 C10 H10 120 . . ?
C10 C11 C12 120 . . ?
C10 C11 H11 120 . . ?
C12 C11 H11 120 . . ?
C11 C12 C7 120 . . ?
C11 C12 H12 120 . . ?
C7 C12 H12 120 . . ?
C14 C13 C18 120 . . ?
C14 C13 N1 116.8(12) . . ?
C18 C13 N1 123.2(12) . . ?
C15 C14 C13 120 . . ?
C15 C14 H14 120 . . ?
C13 C14 H14 120 . . ?
C14 C15 C16 120 . . ?
C14 C15 H15 120 . . ?
C16 C15 H15 120 . . ?
C15 C16 C17 120 . . ?
C15 C16 C19 123.5(16) . . ?
C17 C16 C19 116.4(16) . . ?
C16 C17 C18 120 . . ?
C16 C17 H17 120 . . ?
C18 C17 H17 120 . . ?
C17 C18 C13 120 . . ?
C17 C18 H18 120 . . ?
C13 C18 H18 120 . . ?
C16 C19 H19A 112.7 . . ?
C16 C19 H19B 106.3 . . ?
H19A C19 H19B 109.5 . . ?
C16 C19 H19C 109.4 . . ?
H19A C19 H19C 109.5 . . ?
H19B C19 H19C 109.5 . . ?
N2 P2 C26 112.2(11) . . ?
N2 P2 C26B 105.2(11) . . ?
N2 P2 C20 106.1(9) . . ?
C26 P2 C20 104.7(11) . . ?
N2 P2 C20B 106.3(10) . . ?
C26B P2 C20B 103.6(13) . . ?
N2 P2 Co2 112.2(5) . . ?
C26 P2 Co2 113.5(11) . . ?
C26B P2 Co2 112.6(9) . . ?
C20 P2 Co2 107.4(10) . . ?
C20B P2 Co2 116.0(8) . . ?
C32 N2 P2 128.0(10) . . ?
C32 N2 Co7 114.0(9) . . ?
P2 N2 Co7 117.7(7) . . ?
C21 C20 C25 120 . . ?
C21 C20 P2 121.7(13) . . ?
C25 C20 P2 117.6(13) . . ?
C22 C21 C20 120 . . ?
C22 C21 H21 120 . . ?
C20 C21 H21 120 . . ?
C21 C22 C23 120 . . ?
C21 C22 H22 120 . . ?
C23 C22 H22 120 . . ?
C24 C23 C22 120 . . ?
C24 C23 H23 120 . . ?
C22 C23 H23 120 . . ?
C25 C24 C23 120 . . ?
C25 C24 H24 120 . . ?
C23 C24 H24 120 . . ?
C24 C25 C20 120 . . ?
C24 C25 H25 120 . . ?
C20 C25 H25 120 . . ?
C27 C26 C31 120 . . ?
C27 C26 P2 119.0(13) . . ?
C31 C26 P2 121.0(13) . . ?
C26 C27 C28 120 . . ?
C26 C27 H27 120 . . ?
C28 C27 H27 120 . . ?
C27 C28 C29 120 . . ?
C27 C28 H28 120 . . ?
C29 C28 H28 120 . . ?
C28 C29 C30 120 . . ?
C28 C29 H29 120 . . ?
C30 C29 H29 120 . . ?
C31 C30 C29 120 . . ?
C31 C30 H30 120 . . ?
C29 C30 H30 120 . . ?
C30 C31 C26 120 . . ?
C30 C31 H31 120 . . ?
C26 C31 H31 120 . . ?
C33 C32 C37 120 . . ?
C33 C32 N2 117.2(11) . . ?
C37 C32 N2 122.8(11) . . ?
C34 C33 C32 120 . . ?
C34 C33 H33 120 . . ?
C32 C33 H33 120 . . ?
C33 C34 C35 120 . . ?
C33 C34 H34 120 . . ?
C35 C34 H34 120 . . ?
C36 C35 C34 120 . . ?
C36 C35 C38 118.0(14) . . ?
C34 C35 C38 122.0(14) . . ?
C37 C36 C35 120 . . ?
C37 C36 H36 120 . . ?
C35 C36 H36 120 . . ?
C36 C37 C32 120 . . ?
C36 C37 H37 120 . . ?
C32 C37 H37 120 . . ?
C35 C38 H38A 111 . . ?
C35 C38 H38B 106.2 . . ?
H38A C38 H38B 109.5 . . ?
C35 C38 H38C 111.2 . . ?
H38A C38 H38C 109.5 . . ?
H38B C38 H38C 109.5 . . ?
N3 Co8 N4 146.5(7) . . ?
N3 Co8 N8 102.2(5) . . ?
N4 Co8 N8 98.9(5) . . ?
N3 Co8 Se4 96.4(4) . . ?
N4 Co8 Se4 100.6(4) . . ?
N8 Co8 Se4 109.9(4) . . ?
C125 N8 C121 120.4(17) . . ?
C125 N8 Co8 121.6(14) . . ?
C121 N8 Co8 117.9(13) . . ?
N8 C121 C122 119.7(19) . . ?
N8 C121 H121 120.1 . . ?
C122 C121 H121 120.1 . . ?
C123 C122 C121 120(2) . . ?
C123 C122 H122 120 . . ?
C121 C122 H122 120 . . ?
C122 C123 C124 119.3(17) . . ?
C122 C123 C126 119(2) . . ?
C124 C123 C126 121(2) . . ?
C123 C124 C125 113.8(19) . . ?
C123 C124 H124 123.1 . . ?
C125 C124 H124 123.1 . . ?
N8 C125 C124 127(2) . . ?
N8 C125 H125 116.7 . . ?
C124 C125 H125 116.7 . . ?
C126 C126 C123 109(2) 3_656 . ?
C126 C126 H12C 109.9 3_656 . ?
C123 C126 H12C 109.9 . . ?
C126 C126 H12D 109.9 3_656 . ?
C123 C126 H12D 109.9 . . ?
H12C C126 H12D 108.3 . . ?
N3 P3 C45 105.4(8) . . ?
N3 P3 C39 107.0(8) . . ?
C45 P3 C39 103.5(8) . . ?
N3 P3 Co3 112.8(6) . . ?
C45 P3 Co3 116.8(6) . . ?
C39 P3 Co3 110.5(6) . . ?
C51 N3 P3 120.0(11) . . ?
C51 N3 Co8 122.0(10) . . ?
P3 N3 Co8 117.7(7) . . ?
C40 C39 C44 120 . . ?
C40 C39 P3 121.3(11) . . ?
C44 C39 P3 117.9(11) . . ?
C39 C40 C41 120 . . ?
C39 C40 H40 120 . . ?
C41 C40 H40 120 . . ?
C42 C41 C40 120 . . ?
C42 C41 H41 120 . . ?
C40 C41 H41 120 . . ?
C41 C42 C43 120 . . ?
C41 C42 H42 120 . . ?
C43 C42 H42 120 . . ?
C42 C43 C44 120 . . ?
C42 C43 H43 120 . . ?
C44 C43 H43 120 . . ?
C43 C44 C39 120 . . ?
C43 C44 H44 120 . . ?
C39 C44 H44 120 . . ?
C46 C45 C50 120 . . ?
C46 C45 P3 120.6(11) . . ?
C50 C45 P3 119.0(11) . . ?
C45 C46 C47 120 . . ?
C45 C46 H46 120 . . ?
C47 C46 H46 120 . . ?
C48 C47 C46 120 . . ?
C48 C47 H47 120 . . ?
C46 C47 H47 120 . . ?
C49 C48 C47 120 . . ?
C49 C48 H48 120 . . ?
C47 C48 H48 120 . . ?
C48 C49 C50 120 . . ?
C48 C49 H49 120 . . ?
C50 C49 H49 120 . . ?
C49 C50 C45 120 . . ?
C49 C50 H50 120 . . ?
C45 C50 H50 120 . . ?
C52 C51 C56 120 . . ?
C52 C51 N3 116.9(12) . . ?
C56 C51 N3 123.0(12) . . ?
C53 C52 C51 120 . . ?
C53 C52 H52 120 . . ?
C51 C52 H52 120 . . ?
C52 C53 C54 120 . . ?
C52 C53 H53 120 . . ?
C54 C53 H53 120 . . ?
C55 C54 C53 120 . . ?
C55 C54 C57 118.3(15) . . ?
C53 C54 C57 121.7(15) . . ?
C56 C55 C54 120 . . ?
C56 C55 H55 120 . . ?
C54 C55 H55 120 . . ?
C55 C56 C51 120 . . ?
C55 C56 H56 120 . . ?
C51 C56 H56 120 . . ?
C54 C57 H57A 108.6 . . ?
C54 C57 H57B 112.4 . . ?
H57A C57 H57B 109.5 . . ?
C54 C57 H57C 107.3 . . ?
H57A C57 H57C 109.5 . . ?
H57B C57 H57C 109.5 . . ?
N4 P4 C58 106.8(10) . . ?
N4 P4 C64 107.5(9) . . ?
C58 P4 C64 106.4(11) . . ?
N4 P4 C58B 100.3(13) . . ?
C64 P4 C58B 103.0(15) . . ?
N4 P4 Co4 111.8(6) . . ?
C58 P4 Co4 111.7(10) . . ?
C64 P4 Co4 112.3(8) . . ?
C58B P4 Co4 120.6(12) . . ?
C70 N4 P4 128.8(12) . . ?
C70 N4 Co8 113.4(10) . . ?
P4 N4 Co8 117.9(8) . . ?
C59 C58 C63 120 . . ?
C59 C58 P4 123.2(13) . . ?
C63 C58 P4 116.5(13) . . ?
C58 C59 C60 120 . . ?
C58 C59 H59 120 . . ?
C60 C59 H59 120 . . ?
C59 C60 C61 120 . . ?
C59 C60 H60 120 . . ?
C61 C60 H60 120 . . ?
C62 C61 C60 120 . . ?
C62 C61 H61 120 . . ?
C60 C61 H61 120 . . ?
C63 C62 C61 120 . . ?
C63 C62 H62 120 . . ?
C61 C62 H62 120 . . ?
C62 C63 C58 120 . . ?
C62 C63 H63 120 . . ?
C58 C63 H63 120 . . ?
C65 C64 C69 120 . . ?
C65 C64 P4 121.9(11) . . ?
C69 C64 P4 117.5(11) . . ?
C66 C65 C64 120 . . ?
C66 C65 H65 120 . . ?
C64 C65 H65 120 . . ?
C65 C66 C67 120 . . ?
C65 C66 H66 120 . . ?
C67 C66 H66 120 . . ?
C68 C67 C66 120 . . ?
C68 C67 H67 120 . . ?
C66 C67 H67 120 . . ?
C67 C68 C69 120 . . ?
C67 C68 H68 120 . . ?
C69 C68 H68 120 . . ?
C68 C69 C64 120 . . ?
C68 C69 H69 120 . . ?
C64 C69 H69 120 . . ?
C71 C70 C75 120 . . ?
C71 C70 N4 121.2(14) . . ?
C75 C70 N4 118.7(14) . . ?
C72 C71 C70 120 . . ?
C72 C71 H71 120 . . ?
C70 C71 H71 120 . . ?
C73 C72 C71 120 . . ?
C73 C72 H72 120 . . ?
C71 C72 H72 120 . . ?
C72 C73 C74 120 . . ?
C72 C73 C76 127.0(16) . . ?
C74 C73 C76 112.6(16) . . ?
C75 C74 C73 120 . . ?
C75 C74 H74 120 . . ?
C73 C74 H74 120 . . ?
C74 C75 C70 120 . . ?
C74 C75 H75 120 . . ?
C70 C75 H75 120 . . ?
C73 C76 H76A 112.9 . . ?
C73 C76 H76B 109.8 . . ?
H76A C76 H76B 109.5 . . ?
C73 C76 H76C 105.7 . . ?
H76A C76 H76C 109.5 . . ?
H76B C76 H76C 109.5 . . ?
N5 Co9 N6 149.5(7) . . ?
N5 Co9 N9 99.0(5) . . ?
N6 Co9 N9 100.7(5) . . ?
N5 Co9 Se5 102.2(4) . . ?
N6 Co9 Se5 94.6(4) . . ?
N9 Co9 Se5 105.8(5) . . ?
C131 N9 C127 119.8(19) . . ?
C131 N9 Co9 122.0(16) . . ?
C127 N9 Co9 118.3(14) . . ?
N9 C127 C128 121(2) . . ?
N9 C127 H127 119.3 . . ?
C128 C127 H127 119.3 . . ?
C129 C128 C127 117(2) . . ?
C129 C128 H128 121.5 . . ?
C127 C128 H128 121.5 . . ?
C128 C129 C130 120(2) . . ?
C128 C129 C132 121(3) . . ?
C130 C129 C132 119(3) . . ?
C129 C130 C131 115(2) . . ?
C129 C130 H130 122.5 . . ?
C131 C130 H130 122.5 . . ?
N9 C131 C130 127(2) . . ?
N9 C131 H131 116.7 . . ?
C130 C131 H131 116.7 . . ?
C132 C132 C129 106(2) 3_666 . ?
C132 C132 H13A 110.5 3_666 . ?
C129 C132 H13A 110.5 . . ?
C132 C132 H13B 110.5 3_666 . ?
C129 C132 H13B 110.5 . . ?
H13A C132 H13B 108.7 . . ?
N5 P5 C83 105.4(8) . . ?
N5 P5 C77 103.5(8) . . ?
C83 P5 C77 103.2(8) . . ?
N5 P5 C77B 116.0(13) . . ?
C83 P5 C77B 98.9(14) . . ?
N5 P5 Co5 111.1(6) . . ?
C83 P5 Co5 117.9(7) . . ?
C77 P5 Co5 114.4(8) . . ?
C77B P5 Co5 107.4(12) . . ?
C89 N5 P5 125.3(12) . . ?
C89B N5 P5 124.3(17) . . ?
C89 N5 Co9 115.0(11) . . ?
C89B N5 Co9 117.3(16) . . ?
P5 N5 Co9 117.9(8) . . ?
C78 C77 C82 120 . . ?
C78 C77 P5 121.1(10) . . ?
C82 C77 P5 118.6(10) . . ?
C77 C78 C79 120 . . ?
C77 C78 H78 120 . . ?
C79 C78 H78 120 . . ?
C80 C79 C78 120 . . ?
C80 C79 H79 120 . . ?
C78 C79 H79 120 . . ?
C79 C80 C81 120 . . ?
C79 C80 H80 120 . . ?
C81 C80 H80 120 . . ?
C82 C81 C80 120 . . ?
C82 C81 H81 120 . . ?
C80 C81 H81 120 . . ?
C81 C82 C77 120 . . ?
C81 C82 H82 120 . . ?
C77 C82 H82 120 . . ?
C84 C83 C88 120 . . ?
C84 C83 P5 119.0(10) . . ?
C88 C83 P5 120.8(10) . . ?
C85 C84 C83 120 . . ?
C85 C84 H84 120 . . ?
C83 C84 H84 120 . . ?
C86 C85 C84 120 . . ?
C86 C85 H85 120 . . ?
C84 C85 H85 120 . . ?
C85 C86 C87 120 . . ?
C85 C86 H86 120 . . ?
C87 C86 H86 120 . . ?
C88 C87 C86 120 . . ?
C88 C87 H87 120 . . ?
C86 C87 H87 120 . . ?
C87 C88 C83 120 . . ?
C87 C88 H88 120 . . ?
C83 C88 H88 120 . . ?
C90 C89 C94 120 . . ?
C90 C89 N5 122.1(14) . . ?
C94 C89 N5 117.9(14) . . ?
C89 C90 C91 120 . . ?
C89 C90 H90 120 . . ?
C91 C90 H90 120 . . ?
C92 C91 C90 120 . . ?
C92 C91 H91 120 . . ?
C90 C91 H91 120 . . ?
C93 C92 C91 120 . . ?
C93 C92 C95 115.3(17) . . ?
C91 C92 C95 124.5(17) . . ?
C92 C93 C94 120 . . ?
C92 C93 H93 120 . . ?
C94 C93 H93 120 . . ?
C93 C94 C89 120 . . ?
C93 C94 H94 120 . . ?
C89 C94 H94 120 . . ?
C92 C95 H95A 109.3 . . ?
C92 C95 H95B 108.2 . . ?
H95A C95 H95B 109.5 . . ?
C92 C95 H95C 110.8 . . ?
H95A C95 H95C 109.5 . . ?
H95B C95 H95C 109.5 . . ?
N6 P6 C102 109.2(8) . . ?
N6 P6 C96 104.9(8) . . ?
C102 P6 C96 105.8(8) . . ?
N6 P6 Co6 113.2(6) . . ?
C102 P6 Co6 108.7(7) . . ?
C96 P6 Co6 114.6(6) . . ?
C108 N6 P6 123.3(14) . . ?
C208 N6 P6 121.2(7) . . ?
C108 N6 Co9 116.1(13) . . ?
C208 N6 Co9 119.8(7) . . ?
P6 N6 Co9 118.9(8) . . ?
C97 C96 C101 120 . . ?
C97 C96 P6 120.1(11) . . ?
C101 C96 P6 118.6(11) . . ?
C98 C97 C96 120 . . ?
C98 C97 H97 120 . . ?
C96 C97 H97 120 . . ?
C97 C98 C99 120 . . ?
C97 C98 H98 120 . . ?
C99 C98 H98 120 . . ?
C100 C99 C98 120 . . ?
C100 C99 H99 120 . . ?
C98 C99 H99 120 . . ?
C99 C100 C101 120 . . ?
C99 C100 H100 120 . . ?
C101 C100 H100 120 . . ?
C100 C101 C96 120 . . ?
C100 C101 H101 120 . . ?
C96 C101 H101 120 . . ?
C103 C102 C107 120 . . ?
C103 C102 P6 118.7(11) . . ?
C107 C102 P6 120.3(11) . . ?
C104 C103 C102 120 . . ?
C104 C103 H103 120 . . ?
C102 C103 H103 120 . . ?
C103 C104 C105 120 . . ?
C103 C104 H104 120 . . ?
C105 C104 H104 120 . . ?
C106 C105 C104 120 . . ?
C106 C105 H105 120 . . ?
C104 C105 H105 120 . . ?
C105 C106 C107 120 . . ?
C105 C106 H106 120 . . ?
C107 C106 H106 120 . . ?
C106 C107 C102 120 . . ?
C106 C107 H107 120 . . ?
C102 C107 H107 120 . . ?
C109 C108 C113 120 . . ?
C109 C108 N6 119.2(16) . . ?
C113 C108 N6 120.0(16) . . ?
C108 C109 C110 120 . . ?
C108 C109 H109 120 . . ?
C110 C109 H109 120 . . ?
C109 C110 C111 120 . . ?
C109 C110 H110 120 . . ?
C111 C110 H110 120 . . ?
C110 C111 C112 120 . . ?
C110 C111 C114 124.8(18) . . ?
C112 C111 C114 115.0(18) . . ?
C113 C112 C111 120 . . ?
C113 C112 H112 120 . . ?
C111 C112 H112 120 . . ?
C112 C113 C108 120 . . ?
C112 C113 H113 120 . . ?
C108 C113 H113 120 . . ?
C111 C114 H11A 112.6 . . ?
C111 C114 H11B 104.5 . . ?
H11A C114 H11B 109.5 . . ?
C111 C114 H11C 111.2 . . ?
H11A C114 H11C 109.5 . . ?
H11B C114 H11C 109.5 . . ?
P1 Co1 Se7 104.33(19) . . ?
P1 Co1 Se2 93.34(17) . . ?
Se7 Co1 Se2 88.30(10) . . ?
P1 Co1 Se6 107.94(18) . . ?
Se7 Co1 Se6 86.40(11) . . ?
Se2 Co1 Se6 158.72(15) . . ?
P1 Co1 Se1 96.21(17) . . ?
Se7 Co1 Se1 159.38(15) . . ?
Se2 Co1 Se1 92.34(12) . . ?
Se6 Co1 Se1 85.57(11) . . ?
P1 Co1 Co2 126.10(18) . . ?
Se7 Co1 Co2 113.56(12) . . ?
Se2 Co1 Co2 52.85(9) . . ?
Se6 Co1 Co2 111.22(13) . . ?
Se1 Co1 Co2 52.78(9) . . ?
P1 Co1 Co3 132.34(18) . . ?
Se7 Co1 Co3 51.91(9) . . ?
Se2 Co1 Co3 51.67(9) . . ?
Se6 Co1 Co3 110.23(12) . . ?
Se1 Co1 Co3 114.02(13) . . ?
Co2 Co1 Co3 62.08(9) . . ?
P1 Co1 Co5 142.1(2) . . ?
Se7 Co1 Co5 50.67(9) . . ?
Se2 Co1 Co5 111.22(12) . . ?
Se6 Co1 Co5 50.79(9) . . ?
Se1 Co1 Co5 110.56(12) . . ?
Co2 Co1 Co5 91.78(12) . . ?
Co3 Co1 Co5 59.82(9) . . ?
P1 Co1 Co6 137.57(17) . . ?
Se7 Co1 Co6 109.47(11) . . ?
Se2 Co1 Co6 112.27(14) . . ?
Se6 Co1 Co6 51.03(10) . . ?
Se1 Co1 Co6 51.53(8) . . ?
Co2 Co1 Co6 60.36(10) . . ?
Co3 Co1 Co6 89.34(11) . . ?
Co5 Co1 Co6 59.10(9) . . ?
P2 Co2 Se8 104.8(2) . . ?
P2 Co2 Se3 107.6(2) . . ?
Se8 Co2 Se3 86.66(12) . . ?
P2 Co2 Se2 97.7(2) . . ?
Se8 Co2 Se2 157.48(15) . . ?
Se3 Co2 Se2 84.70(10) . . ?
P2 Co2 Se1 93.29(18) . . ?
Se8 Co2 Se1 88.62(12) . . ?
Se3 Co2 Se1 159.11(15) . . ?
Se2 Co2 Se1 92.09(12) . . ?
P2 Co2 Co1 127.0(2) . . ?
Se8 Co2 Co1 112.79(13) . . ?
Se3 Co2 Co1 110.58(12) . . ?
Se2 Co2 Co1 52.10(9) . . ?
Se1 Co2 Co1 53.21(9) . . ?
P2 Co2 Co6 132.80(19) . . ?
Se8 Co2 Co6 51.86(11) . . ?
Se3 Co2 Co6 110.40(12) . . ?
Se2 Co2 Co6 112.60(14) . . ?
Se1 Co2 Co6 52.09(9) . . ?
Co1 Co2 Co6 61.44(10) . . ?
P2 Co2 Co4 142.1(2) . . ?
Se8 Co2 Co4 51.07(9) . . ?
Se3 Co2 Co4 50.46(9) . . ?
Se2 Co2 Co4 108.52(11) . . ?
Se1 Co2 Co4 112.11(12) . . ?
Co1 Co2 Co4 90.92(11) . . ?
Co6 Co2 Co4 60.32(10) . . ?
P2 Co2 Co3 137.7(2) . . ?
Se8 Co2 Co3 108.71(12) . . ?
Se3 Co2 Co3 50.79(9) . . ?
Se2 Co2 Co3 50.58(8) . . ?
Se1 Co2 Co3 112.33(13) . . ?
Co1 Co2 Co3 59.93(9) . . ?
Co6 Co2 Co3 88.75(11) . . ?
Co4 Co2 Co3 58.02(9) . . ?
P3 Co3 Se2 109.9(2) . . ?
P3 Co3 Se3 99.0(2) . . ?
Se2 Co3 Se3 84.77(12) . . ?
P3 Co3 Se7 103.9(2) . . ?
Se2 Co3 Se7 87.36(12) . . ?
Se3 Co3 Se7 157.07(14) . . ?
P3 Co3 Se4 89.6(2) . . ?
Se2 Co3 Se4 160.42(14) . . ?
Se3 Co3 Se4 90.85(13) . . ?
Se7 Co3 Se4 89.40(13) . . ?
P3 Co3 Co4 125.0(2) . . ?
Se2 Co3 Co4 111.36(12) . . ?
Se3 Co3 Co4 51.61(11) . . ?
Se7 Co3 Co4 112.64(14) . . ?
Se4 Co3 Co4 52.68(9) . . ?
P3 Co3 Co1 143.4(2) . . ?
Se2 Co3 Co1 51.26(8) . . ?
Se3 Co3 Co1 108.44(12) . . ?
Se7 Co3 Co1 51.09(9) . . ?
Se4 Co3 Co1 113.11(13) . . ?
Co4 Co3 Co1 91.30(11) . . ?
P3 Co3 Co5 128.9(2) . . ?
Se2 Co3 Co5 111.59(12) . . ?
Se3 Co3 Co5 112.97(13) . . ?
Se7 Co3 Co5 50.89(10) . . ?
Se4 Co3 Co5 52.99(10) . . ?
Co4 Co3 Co5 62.29(11) . . ?
Co1 Co3 Co5 60.60(9) . . ?
P3 Co3 Co2 140.2(2) . . ?
Se2 Co3 Co2 50.89(9) . . ?
Se3 Co3 Co2 50.58(9) . . ?
Se7 Co3 Co2 108.70(11) . . ?
Se4 Co3 Co2 112.59(13) . . ?
Co4 Co3 Co2 60.56(9) . . ?
Co1 Co3 Co2 58.00(9) . . ?
Co5 Co3 Co2 89.86(10) . . ?
P4 Co4 Se3 94.2(2) . . ?
P4 Co4 Se8 102.9(2) . . ?
Se3 Co4 Se8 87.04(12) . . ?
P4 Co4 Se4 98.1(2) . . ?
Se3 Co4 Se4 91.55(13) . . ?
Se8 Co4 Se4 158.96(17) . . ?
P4 Co4 Se5 108.2(2) . . ?
Se3 Co4 Se5 157.58(17) . . ?
Se8 Co4 Se5 87.57(12) . . ?
Se4 Co4 Se5 85.79(13) . . ?
P4 Co4 Co3 128.2(2) . . ?
Se3 Co4 Co3 52.51(10) . . ?
Se8 Co4 Co3 111.93(13) . . ?
Se4 Co4 Co3 52.67(9) . . ?
Se5 Co4 Co3 110.27(15) . . ?
P4 Co4 Co6 141.5(2) . . ?
Se3 Co4 Co6 110.06(12) . . ?
Se8 Co4 Co6 51.36(11) . . ?
Se4 Co4 Co6 110.20(15) . . ?
Se5 Co4 Co6 51.03(9) . . ?
Co3 Co4 Co6 90.14(12) . . ?
P4 Co4 Co2 131.5(3) . . ?
Se3 Co4 Co2 51.11(9) . . ?
Se8 Co4 Co2 50.92(9) . . ?
Se4 Co4 Co2 113.43(13) . . ?
Se5 Co4 Co2 110.00(13) . . ?
Co3 Co4 Co2 61.42(9) . . ?
Co6 Co4 Co2 59.33(9) . . ?
P4 Co4 Co5 139.2(2) . . ?
Se3 Co4 Co5 111.24(14) . . ?
Se8 Co4 Co5 109.50(14) . . ?
Se4 Co4 Co5 51.79(10) . . ?
Se5 Co4 Co5 50.85(10) . . ?
Co3 Co4 Co5 59.63(10) . . ?
Co6 Co4 Co5 58.53(10) . . ?
Co2 Co4 Co5 88.87(11) . . ?
P5 Co5 Se7 103.9(2) . . ?
P5 Co5 Se6 93.3(2) . . ?
Se7 Co5 Se6 86.91(12) . . ?
P5 Co5 Se5 98.3(2) . . ?
Se7 Co5 Se5 157.82(16) . . ?
Se6 Co5 Se5 90.11(12) . . ?
P5 Co5 Se4 108.61(19) . . ?
Se7 Co5 Se4 89.11(12) . . ?
Se6 Co5 Se4 158.01(16) . . ?
Se5 Co5 Se4 85.47(14) . . ?
P5 Co5 Co6 127.1(2) . . ?
Se7 Co5 Co6 111.04(12) . . ?
Se6 Co5 Co6 51.82(10) . . ?
Se5 Co5 Co6 51.82(9) . . ?
Se4 Co5 Co6 110.37(15) . . ?
P5 Co5 Co3 142.7(2) . . ?
Se7 Co5 Co3 51.82(10) . . ?
Se6 Co5 Co3 110.54(11) . . ?
Se5 Co5 Co3 109.53(15) . . ?
Se4 Co5 Co3 51.70(9) . . ?
Co6 Co5 Co3 90.05(11) . . ?
P5 Co5 Co1 131.6(2) . . ?
Se7 Co5 Co1 50.78(8) . . ?
Se6 Co5 Co1 51.34(8) . . ?
Se5 Co5 Co1 111.69(12) . . ?
Se4 Co5 Co1 110.83(13) . . ?
Co6 Co5 Co1 60.57(9) . . ?
Co3 Co5 Co1 59.58(8) . . ?
P5 Co5 Co4 139.3(2) . . ?
Se7 Co5 Co4 109.39(13) . . ?
Se6 Co5 Co4 110.93(13) . . ?
Se5 Co5 Co4 51.65(11) . . ?
Se4 Co5 Co4 50.57(10) . . ?
Co6 Co5 Co4 59.92(10) . . ?
Co3 Co5 Co4 58.09(10) . . ?
Co1 Co5 Co4 88.32(11) . . ?
P6 Co6 Se6 97.9(3) . . ?
P6 Co6 Se8 104.6(3) . . ?
Se6 Co6 Se8 157.47(15) . . ?
P6 Co6 Se5 91.2(2) . . ?
Se6 Co6 Se5 90.29(13) . . ?
Se8 Co6 Se5 88.42(14) . . ?
P6 Co6 Se1 108.1(2) . . ?
Se6 Co6 Se1 85.78(13) . . ?
Se8 Co6 Se1 88.02(12) . . ?
Se5 Co6 Se1 160.65(14) . . ?
P6 Co6 Co5 125.5(2) . . ?
Se6 Co6 Co5 51.37(10) . . ?
Se8 Co6 Co5 112.14(13) . . ?
Se5 Co6 Co5 52.50(9) . . ?
Se1 Co6 Co5 111.95(13) . . ?
P6 Co6 Co2 143.2(2) . . ?
Se6 Co6 Co2 109.19(13) . . ?
Se8 Co6 Co2 51.33(10) . . ?
Se5 Co6 Co2 112.50(13) . . ?
Se1 Co6 Co2 51.84(8) . . ?
Co5 Co6 Co2 91.22(11) . . ?
P6 Co6 Co4 130.9(3) . . ?
Se6 Co6 Co4 112.11(12) . . ?
Se8 Co6 Co4 51.00(10) . . ?
Se5 Co6 Co4 52.51(10) . . ?
Se1 Co6 Co4 111.90(12) . . ?
Co5 Co6 Co4 61.56(10) . . ?
Co2 Co6 Co4 60.35(9) . . ?
P6 Co6 Co1 139.0(3) . . ?
Se6 Co6 Co1 51.15(9) . . ?
Se8 Co6 Co1 109.05(13) . . ?
Se5 Co6 Co1 112.12(12) . . ?
Se1 Co6 Co1 51.70(9) . . ?
Co5 Co6 Co1 60.33(9) . . ?
Co2 Co6 Co1 58.20(9) . . ?
Co4 Co6 Co1 89.09(10) . . ?
Co2 Se1 Co6 76.08(11) . . ?
Co2 Se1 Co1 74.01(11) . . ?
Co6 Se1 Co1 76.77(11) . . ?
Co2 Se1 Co7 91.13(11) . . ?
Co6 Se1 Co7 164.06(12) . . ?
Co1 Se1 Co7 90.72(11) . . ?
Co1 Se2 Co3 77.08(11) . . ?
Co1 Se2 Co2 75.06(11) . . ?
Co3 Se2 Co2 78.53(11) . . ?
Co4 Se3 Co2 78.43(12) . . ?
Co4 Se3 Co3 75.88(13) . . ?
Co2 Se3 Co3 78.63(12) . . ?
Co3 Se4 Co4 74.64(11) . . ?
Co3 Se4 Co5 75.31(11) . . ?
Co4 Se4 Co5 77.63(12) . . ?
Co3 Se4 Co8 91.41(13) . . ?
Co4 Se4 Co8 89.45(14) . . ?
Co5 Se4 Co8 163.44(14) . . ?
Co6 Se5 Co5 75.67(12) . . ?
Co6 Se5 Co4 76.46(12) . . ?
Co5 Se5 Co4 77.51(13) . . ?
Co6 Se5 Co9 90.39(14) . . ?
Co5 Se5 Co9 88.18(15) . . ?
Co4 Se5 Co9 162.50(15) . . ?
Co5 Se6 Co6 76.81(13) . . ?
Co5 Se6 Co1 77.88(11) . . ?
Co6 Se6 Co1 77.82(12) . . ?
Co5 Se7 Co1 78.54(11) . . ?
Co5 Se7 Co3 77.30(13) . . ?
Co1 Se7 Co3 77.00(11) . . ?
Co2 Se8 Co4 78.01(12) . . ?
Co2 Se8 Co6 76.81(13) . . ?
Co4 Se8 Co6 77.64(13) . . ?
C21B C20B C25B 120 . . ?
C21B C20B P2 115.4(16) . . ?
C25B C20B P2 124.2(16) . . ?
C22B C21B C20B 120 . . ?
C22B C21B H21B 120 . . ?
C20B C21B H21B 120 . . ?
C21B C22B C23B 120 . . ?
C21B C22B H22B 120 . . ?
C23B C22B H22B 120 . . ?
C24B C23B C22B 120 . . ?
C24B C23B H23B 120 . . ?
C22B C23B H23B 120 . . ?
C23B C24B C25B 120 . . ?
C23B C24B H24B 120 . . ?
C25B C24B H24B 120 . . ?
C24B C25B C20B 120 . . ?
C24B C25B H25B 120 . . ?
C20B C25B H25B 120 . . ?
C27B C26B C31B 120 . . ?
C27B C26B P2 121.0(18) . . ?
C31B C26B P2 117.3(18) . . ?
C28B C27B C26B 120 . . ?
C28B C27B H27B 120 . . ?
C26B C27B H27B 120 . . ?
C27B C28B C29B 120 . . ?
C27B C28B H28B 120 . . ?
C29B C28B H28B 120 . . ?
C30B C29B C28B 120 . . ?
C30B C29B H29B 120 . . ?
C28B C29B H29B 120 . . ?
C29B C30B C31B 120 . . ?
C29B C30B H30B 120 . . ?
C31B C30B H30B 120 . . ?
C30B C31B C26B 120 . . ?
C30B C31B H31B 120 . . ?
C26B C31B H31B 120 . . ?
C59B C58B C63B 120 . . ?
C59B C58B P4 126(3) . . ?
C63B C58B P4 114(3) . . ?
C60B C59B C58B 120 . . ?
C60B C59B H59B 120 . . ?
C58B C59B H59B 120 . . ?
C59B C60B C61B 120 . . ?
C59B C60B H60B 120 . . ?
C61B C60B H60B 120 . . ?
C62B C61B C60B 120 . . ?
C62B C61B H61B 120 . . ?
C60B C61B H61B 120 . . ?
C61B C62B C63B 120 . . ?
C61B C62B H62B 120 . . ?
C63B C62B H62B 120 . . ?
C62B C63B C58B 120 . . ?
C62B C63B H63B 120 . . ?
C58B C63B H63B 120 . . ?
C78B C77B C82B 120 . . ?
C78B C77B P5 125(2) . . ?
C82B C77B P5 115(2) . . ?
C77B C78B C79B 120 . . ?
C77B C78B H78B 120 . . ?
C79B C78B H78B 120 . . ?
C80B C79B C78B 120 . . ?
C80B C79B H79B 120 . . ?
C78B C79B H79B 120 . . ?
C79B C80B C81B 120 . . ?
C79B C80B H80B 120 . . ?
C81B C80B H80B 120 . . ?
C82B C81B C80B 120 . . ?
C82B C81B H81B 120 . . ?
C80B C81B H81B 120 . . ?
C81B C82B C77B 120 . . ?
C81B C82B H82B 120 . . ?
C77B C82B H82B 120 . . ?
C90B C89B C94B 120 . . ?
C90B C89B N5 120(2) . . ?
C94B C89B N5 120(2) . . ?
C89B C90B C91B 120 . . ?
C89B C90B H90B 120 . . ?
C91B C90B H90B 120 . . ?
C92B C91B C90B 120 . . ?
C92B C91B H91B 120 . . ?
C90B C91B H91B 120 . . ?
C91B C92B C93B 120 . . ?
C91B C92B C95B 122.5(17) . . ?
C93B C92B C95B 117.5(17) . . ?
C94B C93B C92B 120 . . ?
C94B C93B H93B 120 . . ?
C92B C93B H93B 120 . . ?
C93B C94B C89B 120 . . ?
C93B C94B H94B 120 . . ?
C89B C94B H94B 120 . . ?
C92B C95B H95D 108.8 . . ?
C92B C95B H95E 110.5 . . ?
H95D C95B H95E 109.5 . . ?
C92B C95B H95F 109.1 . . ?
H95D C95B H95F 109.5 . . ?
H95E C95B H95F 109.5 . . ?
C209 C208 C213 120 . . ?
C209 C208 N6 113(2) . . ?
C213 C208 N6 127(2) . . ?
C208 C209 C210 120 . . ?
C208 C209 H209 120 . . ?
C210 C209 H209 120 . . ?
C211 C210 C209 120 . . ?
C211 C210 H210 120 . . ?
C209 C210 H210 120 . . ?
C210 C211 C212 120 . . ?
C210 C211 C214 121.6(17) . . ?
C212 C211 C214 118.4(17) . . ?
C213 C212 C211 120 . . ?
C213 C212 H212 120 . . ?
C211 C212 H212 120 . . ?
C212 C213 C208 120 . . ?
C212 C213 H213 120 . . ?
C208 C213 H213 120 . . ?
C211 C214 H21A 109.5 . . ?
C211 C214 H21C 109.6 . . ?
H21A C214 H21C 109.5 . . ?
C211 C214 H21D 109.3 . . ?
H21A C214 H21D 109.5 . . ?
H21C C214 H21D 109.5 . . ?

loop_
_geom_bond_atom_site_label_1
_geom_bond_atom_site_label_2
_geom_bond_distance
_geom_bond_site_symmetry_2
_geom_bond_publ_flag
Co7 N1 1.920(13) . ?
Co7 N2 1.965(12) . ?
Co7 N7 2.088(12) . ?
Co7 Se1 2.483(3) . ?
N7 C119 1.234(19) . ?
N7 C115 1.315(19) . ?
C115 C116 1.47(2) . ?
C115 H115 0.95 . ?
C116 C117 1.37(3) . ?
C116 H116 0.95 . ?
C117 C118 1.40(3) . ?
C117 C120 1.520(5) . ?
C118 C119 1.44(2) . ?
C118 H118 0.95 . ?
C119 H119 0.95 . ?
C120 C120 1.515(5) 3_667 ?
C120 H12A 0.99 . ?
C120 H12B 0.99 . ?
P1 N1 1.640(11) . ?
P1 C7 1.821(11) . ?
P1 C1 1.838(10) . ?
P1 Co1 2.145(6) . ?
N1 C13 1.423(13) . ?
C1 C2 1.39 . ?
C1 C6 1.39 . ?
C2 C3 1.39 . ?
C2 H2 0.95 . ?
C3 C4 1.39 . ?
C3 H3 0.95 . ?
C4 C5 1.39 . ?
C4 H4 0.95 . ?
C5 C6 1.39 . ?
C5 H5 0.95 . ?
C6 H6 0.95 . ?
C7 C8 1.39 . ?
C7 C12 1.39 . ?
C8 C9 1.39 . ?
C8 H8 0.95 . ?
C9 C10 1.39 . ?
C9 H9 0.95 . ?
C10 C11 1.39 . ?
C10 H10 0.95 . ?
C11 C12 1.39 . ?
C11 H11 0.95 . ?
C12 H12 0.95 . ?
C13 C14 1.39 . ?
C13 C18 1.39 . ?
C14 C15 1.39 . ?
C14 H14 0.95 . ?
C15 C16 1.39 . ?
C15 H15 0.95 . ?
C16 C17 1.39 . ?
C16 C19 1.523(5) . ?
C17 C18 1.39 . ?
C17 H17 0.95 . ?
C18 H18 0.95 . ?
C19 H19A 0.98 . ?
C19 H19B 0.98 . ?
C19 H19C 0.98 . ?
P2 N2 1.646(11) . ?
P2 C26 1.777(13) . ?
P2 C26B 1.82(2) . ?
P2 C20 1.831(13) . ?
P2 C20B 1.91(2) . ?
P2 Co2 2.147(6) . ?
N2 C32 1.429(12) . ?
C20 C21 1.39 . ?
C20 C25 1.39 . ?
C21 C22 1.39 . ?
C21 H21 0.95 . ?
C22 C23 1.39 . ?
C22 H22 0.95 . ?
C23 C24 1.39 . ?
C23 H23 0.95 . ?
C24 C25 1.39 . ?
C24 H24 0.95 . ?
C25 H25 0.95 . ?
C26 C27 1.39 . ?
C26 C31 1.39 . ?
C27 C28 1.39 . ?
C27 H27 0.95 . ?
C28 C29 1.39 . ?
C28 H28 0.95 . ?
C29 C30 1.39 . ?
C29 H29 0.95 . ?
C30 C31 1.39 . ?
C30 H30 0.95 . ?
C31 H31 0.95 . ?
C32 C33 1.39 . ?
C32 C37 1.39 . ?
C33 C34 1.39 . ?
C33 H33 0.95 . ?
C34 C35 1.39 . ?
C34 H34 0.95 . ?
C35 C36 1.39 . ?
C35 C38 1.540(14) . ?
C36 C37 1.39 . ?
C36 H36 0.95 . ?
C37 H37 0.95 . ?
C38 H38A 0.98 . ?
C38 H38B 0.98 . ?
C38 H38C 0.98 . ?
Co8 N3 1.904(12) . ?
Co8 N4 1.979(13) . ?
Co8 N8 2.097(12) . ?
Co8 Se4 2.502(4) . ?
N8 C125 1.25(2) . ?
N8 C121 1.309(19) . ?
C121 C122 1.46(2) . ?
C121 H121 0.95 . ?
C122 C123 1.36(3) . ?
C122 H122 0.95 . ?
C123 C124 1.41(3) . ?
C123 C126 1.521(5) . ?
C124 C125 1.46(2) . ?
C124 H124 0.95 . ?
C125 H125 0.95 . ?
C126 C126 1.50(4) 3_656 ?
C126 H12C 0.99 . ?
C126 H12D 0.99 . ?
P3 N3 1.672(12) . ?
P3 C45 1.793(11) . ?
P3 C39 1.831(11) . ?
P3 Co3 2.131(6) . ?
N3 C51 1.434(13) . ?
C39 C40 1.39 . ?
C39 C44 1.39 . ?
C40 C41 1.39 . ?
C40 H40 0.95 . ?
C41 C42 1.39 . ?
C41 H41 0.95 . ?
C42 C43 1.39 . ?
C42 H42 0.95 . ?
C43 C44 1.39 . ?
C43 H43 0.95 . ?
C44 H44 0.95 . ?
C45 C46 1.39 . ?
C45 C50 1.39 . ?
C46 C47 1.39 . ?
C46 H46 0.95 . ?
C47 C48 1.39 . ?
C47 H47 0.95 . ?
C48 C49 1.39 . ?
C48 H48 0.95 . ?
C49 C50 1.39 . ?
C49 H49 0.95 . ?
C50 H50 0.95 . ?
C51 C52 1.39 . ?
C51 C56 1.39 . ?
C52 C53 1.39 . ?
C52 H52 0.95 . ?
C53 C54 1.39 . ?
C53 H53 0.95 . ?
C54 C55 1.39 . ?
C54 C57 1.547(15) . ?
C55 C56 1.39 . ?
C55 H55 0.95 . ?
C56 H56 0.95 . ?
C57 H57A 0.98 . ?
C57 H57B 0.98 . ?
C57 H57C 0.98 . ?
P4 N4 1.652(12) . ?
P4 C58 1.808(13) . ?
P4 C64 1.808(12) . ?
P4 C58B 1.90(3) . ?
P4 Co4 2.140(8) . ?
N4 C70 1.433(14) . ?
C58 C59 1.39 . ?
C58 C63 1.39 . ?
C59 C60 1.39 . ?
C59 H59 0.95 . ?
C60 C61 1.39 . ?
C60 H60 0.95 . ?
C61 C62 1.39 . ?
C61 H61 0.95 . ?
C62 C63 1.39 . ?
C62 H62 0.95 . ?
C63 H63 0.95 . ?
C64 C65 1.39 . ?
C64 C69 1.39 . ?
C65 C66 1.39 . ?
C65 H65 0.95 . ?
C66 C67 1.39 . ?
C66 H66 0.95 . ?
C67 C68 1.39 . ?
C67 H67 0.95 . ?
C68 C69 1.39 . ?
C68 H68 0.95 . ?
C69 H69 0.95 . ?
C70 C71 1.39 . ?
C70 C75 1.39 . ?
C71 C72 1.39 . ?
C71 H71 0.95 . ?
C72 C73 1.39 . ?
C72 H72 0.95 . ?
C73 C74 1.39 . ?
C73 C76 1.558(15) . ?
C74 C75 1.39 . ?
C74 H74 0.95 . ?
C75 H75 0.95 . ?
C76 H76A 0.98 . ?
C76 H76B 0.98 . ?
C76 H76C 0.98 . ?
Co9 N5 1.930(13) . ?
Co9 N6 1.957(12) . ?
Co9 N9 2.095(13) . ?
Co9 Se5 2.532(5) . ?
N9 C131 1.21(2) . ?
N9 C127 1.33(2) . ?
C127 C128 1.46(2) . ?
C127 H127 0.95 . ?
C128 C129 1.37(3) . ?
C128 H128 0.95 . ?
C129 C130 1.39(3) . ?
C129 C132 1.521(5) . ?
C130 C131 1.46(2) . ?
C130 H130 0.95 . ?
C131 H131 0.95 . ?
C132 C132 1.42(4) 3_666 ?
C132 H13A 0.99 . ?
C132 H13B 0.99 . ?
P5 N5 1.663(12) . ?
P5 C83 1.814(11) . ?
P5 C77 1.838(11) . ?
P5 C77B 1.92(3) . ?
P5 Co5 2.153(7) . ?
N5 C89 1.421(14) . ?
N5 C89B 1.57(3) . ?
C77 C78 1.39 . ?
C77 C82 1.39 . ?
C78 C79 1.39 . ?
C78 H78 0.95 . ?
C79 C80 1.39 . ?
C79 H79 0.95 . ?
C80 C81 1.39 . ?
C80 H80 0.95 . ?
C81 C82 1.39 . ?
C81 H81 0.95 . ?
C82 H82 0.95 . ?
C83 C84 1.39 . ?
C83 C88 1.39 . ?
C84 C85 1.39 . ?
C84 H84 0.95 . ?
C85 C86 1.39 . ?
C85 H85 0.95 . ?
C86 C87 1.39 . ?
C86 H86 0.95 . ?
C87 C88 1.39 . ?
C87 H87 0.95 . ?
C88 H88 0.95 . ?
C89 C90 1.39 . ?
C89 C94 1.39 . ?
C90 C91 1.39 . ?
C90 H90 0.95 . ?
C91 C92 1.39 . ?
C91 H91 0.95 . ?
C92 C93 1.39 . ?
C92 C95 1.536(15) . ?
C93 C94 1.39 . ?
C93 H93 0.95 . ?
C94 H94 0.95 . ?
C95 H95A 0.98 . ?
C95 H95B 0.9801 . ?
C95 H95C 0.98 . ?
P6 N6 1.621(12) . ?
P6 C102 1.774(11) . ?
P6 C96 1.857(11) . ?
P6 Co6 2.169(6) . ?
N6 C108 1.413(14) . ?
N6 C208 1.50(2) . ?
C96 C97 1.39 . ?
C96 C101 1.39 . ?
C97 C98 1.39 . ?
C97 H97 0.95 . ?
C98 C99 1.39 . ?
C98 H98 0.95 . ?
C99 C100 1.39 . ?
C99 H99 0.95 . ?
C100 C101 1.39 . ?
C100 H100 0.95 . ?
C101 H101 0.95 . ?
C102 C103 1.39 . ?
C102 C107 1.39 . ?
C103 C104 1.39 . ?
C103 H103 0.95 . ?
C104 C105 1.39 . ?
C104 H104 0.95 . ?
C105 C106 1.39 . ?
C105 H105 0.95 . ?
C106 C107 1.39 . ?
C106 H106 0.95 . ?
C107 H107 0.95 . ?
C108 C109 1.39 . ?
C108 C113 1.39 . ?
C109 C110 1.39 . ?
C109 H109 0.95 . ?
C110 C111 1.39 . ?
C110 H110 0.95 . ?
C111 C112 1.39 . ?
C111 C114 1.536(16) . ?
C112 C113 1.39 . ?
C112 H112 0.95 . ?
C113 H113 0.95 . ?
C114 H11A 0.98 . ?
C114 H11B 0.98 . ?
C114 H11C 0.98 . ?
Co1 Se7 2.316(3) . ?
Co1 Se2 2.320(3) . ?
Co1 Se6 2.339(3) . ?
Co1 Se1 2.367(3) . ?
Co1 Co2 2.841(4) . ?
Co1 Co3 2.899(4) . ?
Co1 Co5 2.929(4) . ?
Co1 Co6 2.936(4) . ?
Co2 Se8 2.330(4) . ?
Co2 Se3 2.333(3) . ?
Co2 Se2 2.344(3) . ?
Co2 Se1 2.354(3) . ?
Co2 Co6 2.905(4) . ?
Co2 Co4 2.936(4) . ?
Co2 Co3 2.960(4) . ?
Co3 Se2 2.333(3) . ?
Co3 Se3 2.340(4) . ?
Co3 Se7 2.342(4) . ?
Co3 Se4 2.358(3) . ?
Co3 Co4 2.860(4) . ?
Co3 Co5 2.907(4) . ?
Co4 Se3 2.311(4) . ?
Co4 Se8 2.335(3) . ?
Co4 Se4 2.358(3) . ?
Co4 Se5 2.395(4) . ?
Co4 Co6 2.935(4) . ?
Co4 Co5 2.982(5) . ?
Co5 Se7 2.312(3) . ?
Co5 Se6 2.321(3) . ?
Co5 Se5 2.369(4) . ?
Co5 Se4 2.399(4) . ?
Co5 Co6 2.893(4) . ?
Co6 Se6 2.336(4) . ?
Co6 Se8 2.347(5) . ?
Co6 Se5 2.347(3) . ?
Co6 Se1 2.362(3) . ?
C20B C21B 1.39 . ?
C20B C25B 1.39 . ?
C21B C22B 1.39 . ?
C21B H21B 0.95 . ?
C22B C23B 1.39 . ?
C22B H22B 0.95 . ?
C23B C24B 1.39 . ?
C23B H23B 0.95 . ?
C24B C25B 1.39 . ?
C24B H24B 0.95 . ?
C25B H25B 0.95 . ?
C26B C27B 1.39 . ?
C26B C31B 1.39 . ?
C27B C28B 1.39 . ?
C27B H27B 0.95 . ?
C28B C29B 1.39 . ?
C28B H28B 0.95 . ?
C29B C30B 1.39 . ?
C29B H29B 0.95 . ?
C30B C31B 1.39 . ?
C30B H30B 0.95 . ?
C31B H31B 0.95 . ?
C58B C59B 1.39 . ?
C58B C63B 1.39 . ?
C59B C60B 1.39 . ?
C59B H59B 0.95 . ?
C60B C61B 1.39 . ?
C60B H60B 0.95 . ?
C61B C62B 1.39 . ?
C61B H61B 0.95 . ?
C62B C63B 1.39 . ?
C62B H62B 0.95 . ?
C63B H63B 0.95 . ?
C77B C78B 1.39 . ?
C77B C82B 1.39 . ?
C78B C79B 1.39 . ?
C78B H78B 0.95 . ?
C79B C80B 1.39 . ?
C79B H79B 0.95 . ?
C80B C81B 1.39 . ?
C80B H80B 0.95 . ?
C81B C82B 1.39 . ?
C81B H81B 0.95 . ?
C82B H82B 0.95 . ?
C89B C90B 1.39 . ?
C89B C94B 1.39 . ?
C90B C91B 1.39 . ?
C90B H90B 0.95 . ?
C91B C92B 1.39 . ?
C91B H91B 0.95 . ?
C92B C93B 1.39 . ?
C92B C95B 1.540(15) . ?
C93B C94B 1.39 . ?
C93B H93B 0.95 . ?
C94B H94B 0.95 . ?
C95B H95D 0.98 . ?
C95B H95E 0.98 . ?
C95B H95F 0.98 . ?
C208 C209 1.39 . ?
C208 C213 1.39 . ?
C209 C210 1.39 . ?
C209 H209 0.95 . ?
C210 C211 1.39 . ?
C210 H210 0.95 . ?
C211 C212 1.39 . ?
C211 C214 1.537(15) . ?
C212 C213 1.39 . ?
C212 H212 0.95 . ?
C213 H213 0.95 . ?
C214 H21A 0.98 . ?
C214 H21C 0.98 . ?
C214 H21D 0.98 . ?
